data_7707589
loop_
_publ_author_name
'Cesari, Cristiana'
'Bortoluzzi, Marco'
'Femoni, Cristina'
'Iapalucci, Maria Carmela'
'Zacchini, Stefano'

_publ_section_title
;
 One-pot atmospheric pressure synthesis of
 [H<sub>3</sub>Ru<sub>4</sub>(CO)<sub>12</sub>]<sup/>.
;
_journal_issue 27
_journal_name_full 'Dalton transactions (Cambridge, England : 2003)'
_journal_page_first 9610
_journal_page_last 9622
_journal_paper_doi 10.1039/d1dt01517f
_journal_volume 50
_journal_year 2021
_chemical_formula_sum 'C34 H42 Cl2 N2 O16 Ru6'
_chemical_formula_weight 1412.01
_space_group_crystal_system monoclinic
_space_group_IT_number 14
_space_group_name_Hall '-P 2ybc'
_space_group_name_H-M_alt 'P 1 21/c 1'
_atom_sites_solution_hydrogens geom
_audit_creation_method SHELXL-2014/7
_audit_update_record
;
2021-05-06 deposited with the CCDC.	2021-06-04 downloaded from the CCDC.
;
_cell_angle_alpha 90
_cell_angle_beta 91.6680(10)
_cell_angle_gamma 90
_cell_formula_units_Z 12
_cell_length_a 12.3521(4)
_cell_length_b 25.1854(8)
_cell_length_c 43.6498(15)
_cell_measurement_reflns_used 9987
_cell_measurement_temperature 100(2)
_cell_measurement_theta_max 28.716
_cell_measurement_theta_min 2.2805
_cell_volume 13573.4(8)
_computing_cell_refinement 'APEX2 (Bruker AXS, 2006)'
_computing_data_collection 'APEX2 (Bruker AXS, 2006)'
_computing_data_reduction 'SAINT (Bruker AXS, 2004)'
_computing_molecular_graphics 'SCHAKAL99 (Keller, 1999)'
_computing_publication_material 'XCIF (Bruker AXS, 2001)'
_computing_structure_refinement 'SHELXL-2014/7 (Sheldrick, 2014)'
_computing_structure_solution 'SHELXL-2014/7 (Sheldrick, 2014)'
_diffrn_ambient_temperature 100(2)
_diffrn_measured_fraction_theta_full 1.000
_diffrn_measured_fraction_theta_max 1.000
_diffrn_measurement_device_type 'PHOTON2 area detector'
_diffrn_measurement_method 'phi and omega scans'
_diffrn_radiation_type MoK\a
_diffrn_radiation_wavelength 0.71073
_diffrn_reflns_av_R_equivalents 0.0817
_diffrn_reflns_av_unetI/netI 0.0461
_diffrn_reflns_Laue_measured_fraction_full 1.000
_diffrn_reflns_Laue_measured_fraction_max 1.000
_diffrn_reflns_limit_h_max 14
_diffrn_reflns_limit_h_min -14
_diffrn_reflns_limit_k_max 29
_diffrn_reflns_limit_k_min -29
_diffrn_reflns_limit_l_max 51
_diffrn_reflns_limit_l_min -51
_diffrn_reflns_number 179585
_diffrn_reflns_point_group_measured_fraction_full 1.000
_diffrn_reflns_point_group_measured_fraction_max 1.000
_diffrn_reflns_theta_full 25.000
_diffrn_reflns_theta_max 25.000
_diffrn_reflns_theta_min 1.617
_diffrn_source 'fine-focus sealed tube'
_exptl_absorpt_coefficient_mu 2.137
_exptl_absorpt_correction_T_max 0.4315
_exptl_absorpt_correction_T_min 0.3562
_exptl_absorpt_correction_type empirical
_exptl_absorpt_process_details
;
 Data were corrected for Lorentz polarization and absorption
 effects (empirical absorption corrections SADABS).
 R(int) = 0.1517 (selected reflections only, before parameter refinement)
 R(int) = 0.0750 (selected reflections only, after parameter refinement)
;
_exptl_crystal_colour orange
_exptl_crystal_density_diffrn 2.073
_exptl_crystal_description plate
_exptl_crystal_F_000 8232
_exptl_crystal_size_max 0.190
_exptl_crystal_size_mid 0.160
_exptl_crystal_size_min 0.120
_refine_diff_density_max 3.052
_refine_diff_density_min -1.815
_refine_diff_density_rms 0.191
_refine_ls_extinction_method none
_refine_ls_goodness_of_fit_ref 1.142
_refine_ls_hydrogen_treatment constr
_refine_ls_matrix_type full
_refine_ls_number_parameters 1611
_refine_ls_number_reflns 23904
_refine_ls_number_restraints 209
_refine_ls_restrained_S_all 1.158
_refine_ls_R_factor_all 0.0729
_refine_ls_R_factor_gt 0.0599
_refine_ls_shift/su_max 0.002
_refine_ls_shift/su_mean 0.000
_refine_ls_structure_factor_coef Fsqd
_refine_ls_weighting_details 'w=1/[\s^2^(Fo^2^)+(0.0266P)^2^+201.2074P] where P=(Fo^2^+2Fc^2^)/3'
_refine_ls_weighting_scheme calc
_refine_ls_wR_factor_gt 0.1159
_refine_ls_wR_factor_ref 0.1214
_reflns_Friedel_coverage 0.000
_reflns_number_gt 20190
_reflns_number_total 23904
_reflns_threshold_expression 'I > 2\s(I)'
_cod_data_source_file d1dt01517f3.cif
_cod_data_source_block 5
_cod_depositor_comments 'Adding full bibliography for 7707576--7707590.cif.'
_cod_original_sg_symbol_H-M 'P 21/c'
_cod_database_code 7707589
_shelx_shelxl_version_number 2014/7
_shelx_space_group_comment
;
The symmetry employed for this shelxl refinement is uniquely defined
by the following loop, which should always be used as a source of
symmetry information in preference to the above space-group names.
They are only intended as comments.
;
_shelx_estimated_absorpt_t_min 0.687
_shelx_estimated_absorpt_t_max 0.784

loop_
_space_group_symop_operation_xyz
'x, y, z'
'-x, y+1/2, -z+1/2'
'-x, -y, -z'
'x, -y-1/2, z-1/2'

loop_
_atom_site_label
_atom_site_type_symbol
_atom_site_fract_x
_atom_site_fract_y
_atom_site_fract_z
_atom_site_U_iso_or_equiv
_atom_site_adp_type
_atom_site_occupancy
_atom_site_site_symmetry_order
_atom_site_calc_flag
_atom_site_refinement_flags_posn
_atom_site_refinement_flags_adp
_atom_site_refinement_flags_occupancy
_atom_site_disorder_assembly
_atom_site_disorder_group
Ru1 Ru 0.26012(6) 0.04019(3) 0.40298(2) 0.01373(15) Uani 1 1 d . . . . .
Ru2 Ru 0.11047(6) 0.12447(3) 0.40032(2) 0.01548(15) Uani 1 1 d . . . . .
Ru3 Ru 0.34312(6) 0.14826(3) 0.41026(2) 0.01894(16) Uani 1 1 d . . . . .
Ru4 Ru 0.34839(6) 0.08273(3) 0.46325(2) 0.01516(15) Uani 1 1 d . . . . .
Ru5 Ru 0.12342(6) 0.05719(3) 0.45491(2) 0.01348(15) Uani 1 1 d . . . . .
Ru6 Ru 0.19286(6) 0.16500(3) 0.45887(2) 0.01769(16) Uani 1 1 d . . . . .
C1 C 0.2306(7) 0.1024(3) 0.43097(19) 0.0148(18) Uani 1 1 d . . . . .
C2 C 0.3635(7) 0.0260(3) 0.3735(2) 0.0181(19) Uani 1 1 d . U . . .
C3 C 0.2367(8) -0.0323(4) 0.40607(19) 0.023(2) Uani 1 1 d . . . . .
C4 C 0.1369(7) 0.0607(3) 0.37216(19) 0.0151(18) Uani 1 1 d . U . . .
C5 C -0.0404(8) 0.1217(4) 0.3977(2) 0.021(2) Uani 1 1 d . . . . .
C6 C 0.1179(8) 0.1757(4) 0.3690(2) 0.023(2) Uani 1 1 d . . . . .
C7 C 0.4257(9) 0.1378(4) 0.3754(2) 0.030(2) Uani 1 1 d . . . . .
C8 C 0.4661(8) 0.1325(4) 0.4414(2) 0.023(2) Uani 1 1 d . . . . .
C9 C 0.2134(8) 0.0360(4) 0.4906(2) 0.026(2) Uani 1 1 d . . . . .
C10 C 0.4402(7) 0.0232(4) 0.46326(19) 0.021(2) Uani 1 1 d . U . . .
C11 C 0.0651(7) -0.0112(3) 0.44915(19) 0.0164(18) Uani 1 1 d . . . . .
C12 C 0.3615(8) 0.2218(4) 0.4047(2) 0.028(2) Uani 1 1 d . . . . .
C13 C 0.0724(10) 0.2036(4) 0.4425(3) 0.046(3) Uani 1 1 d . U . . .
C14 C 0.2905(8) 0.2221(4) 0.4688(2) 0.028(2) Uani 1 1 d . . . . .
C15 C 0.1523(7) 0.1582(3) 0.5004(3) 0.025(2) Uani 1 1 d . . . . .
C16 C 0.3931(7) 0.1086(4) 0.5021(2) 0.0189(19) Uani 1 1 d . . . . .
C17 C -0.0070(8) 0.0802(4) 0.4716(2) 0.023(2) Uani 1 1 d . . . . .
O2 O 0.4258(5) 0.0163(3) 0.35534(15) 0.0312(16) Uani 1 1 d . . . . .
O3 O 0.2245(7) -0.0776(3) 0.40764(16) 0.044(2) Uani 1 1 d . . . . .
O4 O 0.1017(5) 0.0431(2) 0.34908(14) 0.0223(14) Uani 1 1 d . . . . .
O5 O -0.1340(6) 0.1209(3) 0.39708(18) 0.0403(19) Uani 1 1 d . . . . .
O6 O 0.1205(6) 0.2067(3) 0.34980(17) 0.0378(19) Uani 1 1 d . . . . .
O7 O 0.4785(6) 0.1342(3) 0.35400(17) 0.0397(19) Uani 1 1 d . . . . .
O8 O 0.5540(6) 0.1432(3) 0.44618(16) 0.040(2) Uani 1 1 d . . . . .
O9 O 0.2228(6) 0.0147(3) 0.51432(15) 0.0359(18) Uani 1 1 d . . . . .
O10 O 0.4979(6) -0.0131(3) 0.46466(16) 0.0364(18) Uani 1 1 d . . . . .
O11 O 0.0250(6) -0.0525(3) 0.44717(17) 0.0323(17) Uani 1 1 d . . . . .
O12 O 0.3745(7) 0.2665(3) 0.40115(18) 0.043(2) Uani 1 1 d . . . . .
O13 O 0.0000(9) 0.2320(4) 0.4383(3) 0.076(3) Uani 1 1 d . U . . .
O14 O 0.3501(7) 0.2535(3) 0.47672(18) 0.045(2) Uani 1 1 d . . . . .
O15 O 0.1321(6) 0.1542(3) 0.52568(17) 0.0333(17) Uani 1 1 d . . . . .
O16 O 0.4174(5) 0.1263(3) 0.52542(14) 0.0277(16) Uani 1 1 d . . . . .
O17 O -0.0877(6) 0.0942(3) 0.48094(18) 0.0405(19) Uani 1 1 d . . . . .
Ru7 Ru 0.30593(7) 0.33212(3) 0.56881(2) 0.02003(17) Uani 1 1 d . . . . .
Ru8 Ru 0.09256(6) 0.36835(3) 0.57686(2) 0.02488(19) Uani 1 1 d . . . . .
Ru9 Ru 0.26248(6) 0.44694(3) 0.56959(2) 0.01416(15) Uani 1 1 d . . . . .
Ru10 Ru 0.38723(5) 0.39906(3) 0.61811(2) 0.01145(14) Uani 1 1 d . . . . .
Ru11 Ru 0.21249(5) 0.32718(3) 0.63010(2) 0.01252(14) Uani 1 1 d . . . . .
Ru12 Ru 0.17479(5) 0.43837(3) 0.62855(2) 0.01306(14) Uani 1 1 d . . . . .
C21 C 0.2381(6) 0.3844(3) 0.59821(18) 0.0119(17) Uani 1 1 d . U . . .
C22 C 0.3563(12) 0.2636(5) 0.5735(3) 0.049(3) Uani 1 1 d . U . . .
C23 C 0.3815(8) 0.3428(4) 0.5326(2) 0.025(2) Uani 1 1 d . . . . .
C24 C 0.1596(9) 0.3106(4) 0.5496(2) 0.036(3) Uani 1 1 d . . . . .
C25 C -0.0333(9) 0.3368(4) 0.5893(3) 0.043(3) Uani 1 1 d . U . . .
C26 C 0.0083(14) 0.3969(7) 0.5457(4) 0.075(5) Uani 1 1 d . U . . .
C27 C 0.1763(8) 0.4737(4) 0.5367(2) 0.024(2) Uani 1 1 d . . . . .
C28 C 0.4505(7) 0.4682(4) 0.62058(19) 0.0172(19) Uani 1 1 d . . . . .
C29 C 0.4258(7) 0.3795(3) 0.6589(2) 0.0156(18) Uani 1 1 d . . . . .
C30 C 0.5007(8) 0.3630(3) 0.5969(2) 0.022(2) Uani 1 1 d . . . . .
C31 C 0.2996(8) 0.2805(4) 0.6537(2) 0.022(2) Uani 1 1 d . . . . .
C32 C 0.1574(7) 0.3737(3) 0.6634(2) 0.0182(19) Uani 1 1 d . . . . .
C33 C 0.0998(8) 0.2776(4) 0.6322(2) 0.023(2) Uani 1 1 d . . . . .
C34 C 0.0248(8) 0.4546(3) 0.6278(2) 0.021(2) Uani 1 1 d . . . . .
C35 C 0.2259(7) 0.5060(4) 0.59851(19) 0.0182(19) Uani 1 1 d . . . . .
C36 C 0.2113(7) 0.4856(3) 0.6614(2) 0.020(2) Uani 1 1 d . . . . .
C37 C 0.3893(9) 0.4698(4) 0.5503(2) 0.027(2) Uani 1 1 d . . . . .
O22 O 0.3939(10) 0.2210(4) 0.5764(3) 0.088(3) Uani 1 1 d . U . . .
O23 O 0.4314(6) 0.3507(3) 0.51133(15) 0.0332(17) Uani 1 1 d . . . . .
O24 O 0.1245(8) 0.2800(3) 0.53119(18) 0.060(3) Uani 1 1 d . . . . .
O25 O -0.1140(7) 0.3192(4) 0.5974(3) 0.080(4) Uani 1 1 d . . . . .
O26 O -0.0475(11) 0.4112(5) 0.5249(3) 0.108(4) Uani 1 1 d . U . . .
O27 O 0.1269(6) 0.4915(3) 0.51640(15) 0.0332(17) Uani 1 1 d . . . . .
O28 O 0.4852(5) 0.5100(3) 0.62278(15) 0.0258(15) Uani 1 1 d . . . . .
O29 O 0.4486(6) 0.3696(3) 0.68378(15) 0.0316(17) Uani 1 1 d . . . . .
O30 O 0.5813(6) 0.3464(3) 0.58897(18) 0.0389(19) Uani 1 1 d . . . . .
O31 O 0.3529(6) 0.2513(3) 0.66769(19) 0.042(2) Uani 1 1 d . . . . .
O32 O 0.1308(6) 0.3740(2) 0.68848(15) 0.0289(16) Uani 1 1 d . . . . .
O33 O 0.0301(6) 0.2474(3) 0.63425(16) 0.0338(17) Uani 1 1 d . . . . .
O34 O -0.0652(5) 0.4648(3) 0.62861(16) 0.0266(15) Uani 1 1 d . . . . .
O35 O 0.2286(5) 0.5512(2) 0.60223(14) 0.0218(14) Uani 1 1 d . . . . .
O36 O 0.2333(6) 0.5143(3) 0.68090(16) 0.0339(17) Uani 1 1 d . . . . .
O37 O 0.4675(6) 0.4811(4) 0.53847(18) 0.048(2) Uani 1 1 d . . . . .
Ru13 Ru 0.84589(5) 0.56168(3) 0.69755(2) 0.01186(14) Uani 1 1 d . . . . .
Ru14 Ru 0.62128(5) 0.58492(3) 0.69647(2) 0.01060(14) Uani 1 1 d . . . . .
Ru15 Ru 0.77718(5) 0.67077(3) 0.69708(2) 0.01287(14) Uani 1 1 d . . . . .
Ru16 Ru 0.64212(5) 0.65123(3) 0.74889(2) 0.01230(14) Uani 1 1 d . . . . .
Ru17 Ru 0.87833(6) 0.63123(3) 0.75215(2) 0.01442(15) Uani 1 1 d . . . . .
Ru18 Ru 0.73221(5) 0.54502(3) 0.75393(2) 0.01177(14) Uani 1 1 d . . . . .
C41 C 0.7510(6) 0.6072(3) 0.72473(19) 0.0104(16) Uani 1 1 d . U . . .
C42 C 0.9094(8) 0.4946(4) 0.70304(19) 0.019(2) Uani 1 1 d . . . . .
C43 C 0.9500(7) 0.5757(3) 0.6683(2) 0.0183(19) Uani 1 1 d . . . . .
C44 C 0.7300(7) 0.5371(3) 0.66805(19) 0.0149(18) Uani 1 1 d . . . . .
C45 C 0.5322(8) 0.5249(3) 0.69701(18) 0.0185(19) Uani 1 1 d . U . . .
C46 C 0.5592(7) 0.6148(3) 0.6606(2) 0.019(2) Uani 1 1 d . . . . .
C47 C 0.5098(7) 0.6310(4) 0.72343(18) 0.0176(19) Uani 1 1 d . . . . .
C48 C 0.6893(8) 0.7308(4) 0.6892(2) 0.027(2) Uani 1 1 d . . . . .
C49 C 0.8201(8) 0.6722(3) 0.6558(2) 0.021(2) Uani 1 1 d . . . . .
C50 C 0.9055(8) 0.7044(4) 0.7159(2) 0.023(2) Uani 1 1 d . . . . .
C51 C 0.8809(7) 0.6829(4) 0.7834(2) 0.022(2) Uani 1 1 d . . . . .
C52 C 1.0292(8) 0.6200(4) 0.7530(2) 0.028(2) Uani 1 1 d . . . . .
C53 C 0.5783(7) 0.6421(3) 0.7871(2) 0.0176(19) Uani 1 1 d . . . . .
C54 C 0.6137(8) 0.7244(4) 0.7530(2) 0.026(2) Uani 1 1 d . . . . .
C55 C 0.6392(7) 0.5308(3) 0.7865(2) 0.0179(19) Uani 1 1 d . . . . .
C56 C 0.7501(8) 0.4720(4) 0.7498(2) 0.022(2) Uani 1 1 d . . . . .
C57 C 0.8620(6) 0.5653(3) 0.7815(2) 0.0151(18) Uani 1 1 d . . . . .
O42 O 0.9478(6) 0.4532(3) 0.70483(16) 0.0351(18) Uani 1 1 d . . . . .
O43 O 1.0134(6) 0.5823(3) 0.65012(17) 0.0310(16) Uani 1 1 d . . . . .
O44 O 0.7146(5) 0.5113(3) 0.64624(14) 0.0234(14) Uani 1 1 d . . . . .
O45 O 0.4815(6) 0.4862(3) 0.69634(16) 0.0353(18) Uani 1 1 d . . . . .
O46 O 0.5209(5) 0.6346(3) 0.63902(14) 0.0253(15) Uani 1 1 d . . . . .
O47 O 0.4168(5) 0.6384(3) 0.72173(15) 0.0273(15) Uani 1 1 d . . . . .
O48 O 0.6359(7) 0.7664(3) 0.68310(17) 0.048(2) Uani 1 1 d . . . . .
O49 O 0.8427(6) 0.6742(3) 0.63049(14) 0.0326(17) Uani 1 1 d . . . . .
O50 O 0.9756(5) 0.7349(3) 0.71662(15) 0.0265(15) Uani 1 1 d . . . . .
O51 O 0.8821(6) 0.7154(3) 0.80171(17) 0.0396(19) Uani 1 1 d . . . . .
O52 O 1.1207(6) 0.6117(4) 0.75496(18) 0.051(2) Uani 1 1 d . . . . .
O53 O 0.5364(6) 0.6389(3) 0.81008(15) 0.0290(16) Uani 1 1 d . . . . .
O54 O 0.5943(7) 0.7686(3) 0.75638(19) 0.044(2) Uani 1 1 d . . . . .
O55 O 0.5853(6) 0.5202(3) 0.80597(16) 0.0287(16) Uani 1 1 d . . . . .
O56 O 0.7576(6) 0.4262(2) 0.74706(16) 0.0340(17) Uani 1 1 d . . . . .
O57 O 0.9078(5) 0.5488(2) 0.80324(14) 0.0203(14) Uani 1 1 d . . . . .
N1 N 0.2349(6) 0.4295(3) 0.43725(15) 0.0177(16) Uani 1 1 d D . . . .
C101 C 0.3222(7) 0.4060(4) 0.4181(2) 0.025(2) Uani 1 1 d D . . . .
H10A H 0.3363 0.4308 0.4011 0.030 Uiso 1 1 calc R U . . .
H10B H 0.2946 0.3725 0.4090 0.030 Uiso 1 1 calc R U . . .
C102 C 0.4287(8) 0.3945(4) 0.4350(2) 0.033(2) Uani 1 1 d D . . . .
H10C H 0.4800 0.3794 0.4207 0.050 Uiso 1 1 calc R U . . .
H10D H 0.4583 0.4275 0.4436 0.050 Uiso 1 1 calc R U . . .
H10E H 0.4165 0.3691 0.4515 0.050 Uiso 1 1 calc R U . . .
C103 C 0.2681(8) 0.4825(3) 0.4510(2) 0.024(2) Uani 1 1 d D . . . .
H10F H 0.3340 0.4772 0.4640 0.029 Uiso 1 1 calc R U . . .
H10G H 0.2099 0.4949 0.4644 0.029 Uiso 1 1 calc R U . . .
C104 C 0.2907(9) 0.5261(4) 0.4277(2) 0.035(3) Uani 1 1 d D . . . .
H10H H 0.3115 0.5588 0.4385 0.052 Uiso 1 1 calc R U . . .
H10I H 0.3498 0.5148 0.4146 0.052 Uiso 1 1 calc R U . . .
H10J H 0.2254 0.5325 0.4150 0.052 Uiso 1 1 calc R U . . .
C105 C 0.1365(7) 0.4352(4) 0.4160(2) 0.024(2) Uani 1 1 d D . . . .
H10K H 0.1184 0.4000 0.4072 0.029 Uiso 1 1 calc R U . . .
H10L H 0.1551 0.4590 0.3989 0.029 Uiso 1 1 calc R U . . .
C106 C 0.0368(8) 0.4573(4) 0.4314(2) 0.032(2) Uani 1 1 d D . . . .
H10M H -0.0233 0.4599 0.4163 0.047 Uiso 1 1 calc R U . . .
H10N H 0.0163 0.4336 0.4480 0.047 Uiso 1 1 calc R U . . .
H10O H 0.0531 0.4926 0.4397 0.047 Uiso 1 1 calc R U . . .
C107 C 0.2117(8) 0.3930(4) 0.4636(2) 0.026(2) Uani 1 1 d D . . . .
H10P H 0.1617 0.4115 0.4774 0.032 Uiso 1 1 calc R U . . .
H10Q H 0.2803 0.3869 0.4754 0.032 Uiso 1 1 calc R U . . .
C108 C 0.1629(11) 0.3394(4) 0.4555(3) 0.048(3) Uani 1 1 d D U . . .
H10R H 0.1513 0.3191 0.4742 0.072 Uiso 1 1 calc R U . . .
H10S H 0.0935 0.3445 0.4444 0.072 Uiso 1 1 calc R U . . .
H10T H 0.2124 0.3198 0.4424 0.072 Uiso 1 1 calc R U . . .
N2 N 0.2390(6) 0.7184(3) 0.64504(17) 0.0227(17) Uani 1 1 d D . . . .
C201 C 0.1271(8) 0.7226(5) 0.6316(2) 0.042(3) Uani 1 1 d D . . . .
H20A H 0.1166 0.7587 0.6231 0.051 Uiso 1 1 calc R U . . .
H20B H 0.0748 0.7179 0.6482 0.051 Uiso 1 1 calc R U . . .
C202 C 0.1018(12) 0.6817(5) 0.6063(3) 0.066(4) Uani 1 1 d D U . . .
H20C H 0.0272 0.6866 0.5985 0.098 Uiso 1 1 calc R U . . .
H20D H 0.1519 0.6866 0.5895 0.098 Uiso 1 1 calc R U . . .
H20E H 0.1101 0.6458 0.6147 0.098 Uiso 1 1 calc R U . . .
C203 C 0.2560(8) 0.6652(3) 0.6609(2) 0.025(2) Uani 1 1 d D . . . .
H20F H 0.2411 0.6366 0.6458 0.030 Uiso 1 1 calc R U . . .
H20G H 0.3331 0.6623 0.6675 0.030 Uiso 1 1 calc R U . . .
C204 C 0.1874(7) 0.6557(4) 0.6883(2) 0.026(2) Uani 1 1 d D . . . .
H20H H 0.2039 0.6206 0.6970 0.039 Uiso 1 1 calc R U . . .
H20I H 0.2029 0.6830 0.7038 0.039 Uiso 1 1 calc R U . . .
H20J H 0.1106 0.6572 0.6820 0.039 Uiso 1 1 calc R U . . .
C205 C 0.2498(11) 0.7616(5) 0.6685(3) 0.058(4) Uani 1 1 d D U . . .
H20K H 0.1921 0.7567 0.6835 0.070 Uiso 1 1 calc R U . . .
H20L H 0.2362 0.7960 0.6581 0.070 Uiso 1 1 calc R U . . .
C206 C 0.3575(13) 0.7655(5) 0.6861(3) 0.076(5) Uani 1 1 d D U . . .
H20M H 0.3550 0.7950 0.7007 0.114 Uiso 1 1 calc R U . . .
H20N H 0.3714 0.7323 0.6972 0.114 Uiso 1 1 calc R U . . .
H20O H 0.4156 0.7717 0.6717 0.114 Uiso 1 1 calc R U . . .
C207 C 0.3239(8) 0.7216(5) 0.6213(3) 0.045(3) Uani 1 1 d D . . . .
H20P H 0.3159 0.6907 0.6074 0.053 Uiso 1 1 calc R U . . .
H20Q H 0.3962 0.7192 0.6316 0.053 Uiso 1 1 calc R U . . .
C208 C 0.3181(10) 0.7726(5) 0.6022(3) 0.056(4) Uani 1 1 d D . . . .
H20R H 0.3755 0.7723 0.5872 0.084 Uiso 1 1 calc R U . . .
H20S H 0.2474 0.7748 0.5915 0.084 Uiso 1 1 calc R U . . .
H20T H 0.3278 0.8034 0.6158 0.084 Uiso 1 1 calc R U . . .
N3 N 0.7556(6) 0.2906(3) 0.68936(16) 0.0187(16) Uani 1 1 d D . . . .
C301 C 0.6927(10) 0.2727(5) 0.7162(2) 0.044(3) Uani 1 1 d D . . . .
H30A H 0.6144 0.2759 0.7111 0.053 Uiso 1 1 calc R U . . .
H30B H 0.7093 0.2965 0.7338 0.053 Uiso 1 1 calc R U . . .
C302 C 0.7171(14) 0.2162(6) 0.7257(4) 0.082(5) Uani 1 1 d D U . . .
H30C H 0.6737 0.2068 0.7433 0.123 Uiso 1 1 calc R U . . .
H30D H 0.6993 0.1922 0.7086 0.123 Uiso 1 1 calc R U . . .
H30E H 0.7942 0.2129 0.7313 0.123 Uiso 1 1 calc R U . . .
C303 C 0.7313(8) 0.2577(4) 0.6614(2) 0.029(2) Uani 1 1 d D . . . .
H30F H 0.7597 0.2214 0.6652 0.034 Uiso 1 1 calc R U . . .
H30G H 0.7718 0.2728 0.6442 0.034 Uiso 1 1 calc R U . . .
C304 C 0.6128(8) 0.2531(5) 0.6512(3) 0.042(3) Uani 1 1 d D . . . .
H30H H 0.6066 0.2308 0.6328 0.062 Uiso 1 1 calc R U . . .
H30I H 0.5716 0.2370 0.6677 0.062 Uiso 1 1 calc R U . . .
H30J H 0.5837 0.2885 0.6466 0.062 Uiso 1 1 calc R U . . .
C305 C 0.7230(11) 0.3473(4) 0.6842(3) 0.049(3) Uani 1 1 d D . . . .
H30K H 0.7416 0.3677 0.7030 0.059 Uiso 1 1 calc R U . . .
H30L H 0.6434 0.3487 0.6811 0.059 Uiso 1 1 calc R U . . .
C306 C 0.7750(14) 0.3747(7) 0.6571(4) 0.086(5) Uani 1 1 d D U . . .
H30M H 0.7489 0.4114 0.6556 0.129 Uiso 1 1 calc R U . . .
H30N H 0.8539 0.3747 0.6601 0.129 Uiso 1 1 calc R U . . .
H30O H 0.7554 0.3556 0.6382 0.129 Uiso 1 1 calc R U . . .
C307 C 0.8763(7) 0.2871(4) 0.6956(2) 0.033(2) Uani 1 1 d D . . . .
H30P H 0.9132 0.3018 0.6776 0.039 Uiso 1 1 calc R U . . .
H30Q H 0.8962 0.2491 0.6972 0.039 Uiso 1 1 calc R U . . .
C308 C 0.9199(9) 0.3152(4) 0.7240(2) 0.037(3) Uani 1 1 d D . . . .
H30R H 0.9986 0.3103 0.7258 0.055 Uiso 1 1 calc R U . . .
H30S H 0.9033 0.3531 0.7225 0.055 Uiso 1 1 calc R U . . .
H30T H 0.8862 0.3003 0.7421 0.055 Uiso 1 1 calc R U . . .
N4 N 0.2755(6) 0.4326(3) 0.76880(15) 0.0162(16) Uani 1 1 d D . . . .
C401 C 0.3523(8) 0.4107(5) 0.7464(2) 0.041(3) Uani 1 1 d D . . . .
H40A H 0.3638 0.4376 0.7302 0.049 Uiso 1 1 calc R U . . .
H40B H 0.3190 0.3791 0.7364 0.049 Uiso 1 1 calc R U . . .
C402 C 0.4642(8) 0.3947(4) 0.7608(3) 0.039(3) Uani 1 1 d D . . . .
H40C H 0.5103 0.3806 0.7448 0.059 Uiso 1 1 calc R U . . .
H40D H 0.4987 0.4259 0.7703 0.059 Uiso 1 1 calc R U . . .
H40E H 0.4539 0.3674 0.7765 0.059 Uiso 1 1 calc R U . . .
C403 C 0.2429(10) 0.3911(4) 0.7913(3) 0.043(3) Uani 1 1 d D . . . .
H40F H 0.1920 0.4070 0.8058 0.052 Uiso 1 1 calc R U . . .
H40G H 0.3080 0.3794 0.8033 0.052 Uiso 1 1 calc R U . . .
C404 C 0.1889(10) 0.3421(4) 0.7761(3) 0.049(3) Uani 1 1 d D . . . .
H40H H 0.1696 0.3165 0.7920 0.074 Uiso 1 1 calc R U . . .
H40I H 0.1234 0.3531 0.7647 0.074 Uiso 1 1 calc R U . . .
H40J H 0.2395 0.3255 0.7621 0.074 Uiso 1 1 calc R U . . .
C405 C 0.1786(8) 0.4527(5) 0.7507(2) 0.038(3) Uani 1 1 d D . . . .
H40K H 0.1492 0.4233 0.7378 0.046 Uiso 1 1 calc R U . . .
H40L H 0.2023 0.4812 0.7367 0.046 Uiso 1 1 calc R U . . .
C406 C 0.0884(8) 0.4742(5) 0.7704(3) 0.038(3) Uani 1 1 d D . . . .
H40M H 0.0281 0.4865 0.7571 0.057 Uiso 1 1 calc R U . . .
H40N H 0.0629 0.4460 0.7839 0.057 Uiso 1 1 calc R U . . .
H40O H 0.1161 0.5039 0.7828 0.057 Uiso 1 1 calc R U . . .
C407 C 0.3250(9) 0.4775(4) 0.7874(2) 0.035(3) Uani 1 1 d D . . . .
H40P H 0.3901 0.4642 0.7987 0.042 Uiso 1 1 calc R U . . .
H40Q H 0.2724 0.4894 0.8026 0.042 Uiso 1 1 calc R U . . .
C408 C 0.3572(9) 0.5252(4) 0.7677(3) 0.043(3) Uani 1 1 d D . . . .
H40R H 0.3887 0.5530 0.7809 0.064 Uiso 1 1 calc R U . . .
H40S H 0.4106 0.5139 0.7529 0.064 Uiso 1 1 calc R U . . .
H40T H 0.2929 0.5392 0.7568 0.064 Uiso 1 1 calc R U . . .
N5 N 0.2824(6) 0.0631(3) 0.60724(16) 0.0199(16) Uani 1 1 d D . . . .
C501 C 0.2131(8) 0.0441(4) 0.6316(2) 0.038(3) Uani 1 1 d D . . . .
H50A H 0.2091 0.0720 0.6475 0.046 Uiso 1 1 calc R U . . .
H50B H 0.2474 0.0125 0.6412 0.046 Uiso 1 1 calc R U . . .
C502 C 0.0953(8) 0.0292(4) 0.6206(2) 0.029(2) Uani 1 1 d D . . . .
H50C H 0.0544 0.0170 0.6382 0.044 Uiso 1 1 calc R U . . .
H50D H 0.0598 0.0605 0.6116 0.044 Uiso 1 1 calc R U . . .
H50E H 0.0981 0.0009 0.6053 0.044 Uiso 1 1 calc R U . . .
C503 C 0.2955(9) 0.0230(4) 0.5820(2) 0.036(3) Uani 1 1 d D . . . .
H50F H 0.2238 0.0174 0.5718 0.043 Uiso 1 1 calc R U . . .
H50G H 0.3437 0.0385 0.5666 0.043 Uiso 1 1 calc R U . . .
C504 C 0.3403(9) -0.0302(4) 0.5912(3) 0.036(3) Uani 1 1 d D . . . .
H50H H 0.3452 -0.0528 0.5730 0.054 Uiso 1 1 calc R U . . .
H50I H 0.4126 -0.0257 0.6007 0.054 Uiso 1 1 calc R U . . .
H50J H 0.2924 -0.0469 0.6059 0.054 Uiso 1 1 calc R U . . .
C505 C 0.3921(8) 0.0754(4) 0.6222(2) 0.042(3) Uani 1 1 d D . . . .
H50K H 0.3821 0.1030 0.6380 0.050 Uiso 1 1 calc R U . . .
H50L H 0.4188 0.0430 0.6328 0.050 Uiso 1 1 calc R U . . .
C506 C 0.4782(8) 0.0940(4) 0.6010(2) 0.033(2) Uani 1 1 d D . . . .
H50M H 0.5454 0.1008 0.6129 0.049 Uiso 1 1 calc R U . . .
H50N H 0.4911 0.0667 0.5856 0.049 Uiso 1 1 calc R U . . .
H50O H 0.4543 0.1268 0.5908 0.049 Uiso 1 1 calc R U . . .
C507 C 0.2392(10) 0.1123(4) 0.5915(2) 0.043(3) Uani 1 1 d D . . . .
H50P H 0.1718 0.1030 0.5798 0.051 Uiso 1 1 calc R U . . .
H50Q H 0.2927 0.1245 0.5766 0.051 Uiso 1 1 calc R U . . .
C508 C 0.2150(12) 0.1581(5) 0.6133(3) 0.066(4) Uani 1 1 d D U . . .
H50R H 0.1873 0.1885 0.6016 0.099 Uiso 1 1 calc R U . . .
H50S H 0.1606 0.1467 0.6279 0.099 Uiso 1 1 calc R U . . .
H50T H 0.2816 0.1682 0.6246 0.099 Uiso 1 1 calc R U . . .
N6 N 0.7580(8) 0.2055(3) 0.53107(16) 0.044(3) Uani 1 1 d D . . . .
C601 C 0.7232(13) 0.2556(5) 0.5504(3) 0.017(4) Uiso 0.499(6) 1 d D . P A 1
H60A H 0.6431 0.2567 0.5504 0.021 Uiso 0.499(6) 1 calc R U P A 1
H60B H 0.7489 0.2501 0.5719 0.021 Uiso 0.499(6) 1 calc R U P A 1
C602 C 0.7634(15) 0.3096(6) 0.5399(4) 0.023(4) Uiso 0.499(6) 1 d D . P A 1
H60C H 0.7367 0.3373 0.5536 0.035 Uiso 0.499(6) 1 calc R U P A 1
H60D H 0.8428 0.3099 0.5405 0.035 Uiso 0.499(6) 1 calc R U P A 1
H60E H 0.7366 0.3165 0.5190 0.035 Uiso 0.499(6) 1 calc R U P A 1
C603 C 0.8731(11) 0.1995(9) 0.5345(4) 0.034(5) Uiso 0.499(6) 1 d D . P A 1
H60F H 0.9072 0.2322 0.5267 0.040 Uiso 0.499(6) 1 calc R U P A 1
H60G H 0.8951 0.1700 0.5210 0.040 Uiso 0.499(6) 1 calc R U P A 1
C604 C 0.921(2) 0.1885(15) 0.5667(5) 0.027(10) Uiso 0.499(6) 1 d D . P A 1
H60H H 0.9995 0.1853 0.5659 0.041 Uiso 0.499(6) 1 calc R U P A 1
H60I H 0.9024 0.2179 0.5804 0.041 Uiso 0.499(6) 1 calc R U P A 1
H60J H 0.8903 0.1554 0.5746 0.041 Uiso 0.499(6) 1 calc R U P A 1
C605 C 0.6848(12) 0.1637(5) 0.5451(3) 0.014(4) Uiso 0.499(6) 1 d D . P A 1
H60K H 0.7072 0.1580 0.5668 0.016 Uiso 0.499(6) 1 calc R U P A 1
H60L H 0.6092 0.1767 0.5445 0.016 Uiso 0.499(6) 1 calc R U P A 1
C606 C 0.6904(15) 0.1114(6) 0.5279(4) 0.018(4) Uiso 0.499(6) 1 d D . P A 1
H60M H 0.6427 0.0855 0.5374 0.027 Uiso 0.499(6) 1 calc R U P A 1
H60N H 0.6671 0.1168 0.5065 0.027 Uiso 0.499(6) 1 calc R U P A 1
H60O H 0.7651 0.0982 0.5288 0.027 Uiso 0.499(6) 1 calc R U P A 1
C607 C 0.7187(12) 0.2181(7) 0.4995(3) 0.021(4) Uiso 0.499(6) 1 d D . P A 1
H60P H 0.7357 0.1874 0.4863 0.025 Uiso 0.499(6) 1 calc R U P A 1
H60Q H 0.7615 0.2486 0.4922 0.025 Uiso 0.499(6) 1 calc R U P A 1
C608 C 0.5987(13) 0.2315(8) 0.4940(5) 0.031(5) Uiso 0.499(6) 1 d D . P A 1
H60R H 0.5850 0.2389 0.4722 0.047 Uiso 0.499(6) 1 calc R U P A 1
H60S H 0.5543 0.2014 0.5002 0.047 Uiso 0.499(6) 1 calc R U P A 1
H60T H 0.5802 0.2629 0.5061 0.047 Uiso 0.499(6) 1 calc R U P A 1
C611 C 0.8154(15) 0.2539(6) 0.5188(4) 0.035(5) Uiso 0.501(6) 1 d D . P A 2
H61A H 0.8489 0.2721 0.5368 0.042 Uiso 0.501(6) 1 calc R U P A 2
H61B H 0.7580 0.2779 0.5106 0.042 Uiso 0.501(6) 1 calc R U P A 2
C612 C 0.9021(16) 0.2521(9) 0.4945(5) 0.039(5) Uiso 0.501(6) 1 d D . P A 2
H61C H 0.9272 0.2882 0.4903 0.058 Uiso 0.501(6) 1 calc R U P A 2
H61D H 0.9633 0.2305 0.5021 0.058 Uiso 0.501(6) 1 calc R U P A 2
H61E H 0.8715 0.2363 0.4757 0.058 Uiso 0.501(6) 1 calc R U P A 2
C613 C 0.8604(14) 0.1732(8) 0.5414(5) 0.039(6) Uiso 0.501(6) 1 d D . P A 2
H61F H 0.8355 0.1377 0.5480 0.047 Uiso 0.501(6) 1 calc R U P A 2
H61G H 0.9043 0.1677 0.5231 0.047 Uiso 0.501(6) 1 calc R U P A 2
C614 C 0.936(2) 0.1947(15) 0.5667(6) 0.041(14) Uiso 0.501(6) 1 d D . P A 2
H61H H 0.9955 0.1697 0.5704 0.061 Uiso 0.501(6) 1 calc R U P A 2
H61I H 0.9646 0.2291 0.5604 0.061 Uiso 0.501(6) 1 calc R U P A 2
H61J H 0.8953 0.1990 0.5855 0.061 Uiso 0.501(6) 1 calc R U P A 2
C615 C 0.7204(16) 0.1710(6) 0.5046(4) 0.034(5) Uiso 0.501(6) 1 d D . P A 2
H61K H 0.7805 0.1671 0.4902 0.040 Uiso 0.501(6) 1 calc R U P A 2
H61L H 0.6600 0.1891 0.4934 0.040 Uiso 0.501(6) 1 calc R U P A 2
C616 C 0.6830(18) 0.1160(6) 0.5141(5) 0.031(5) Uiso 0.501(6) 1 d D . P A 2
H61M H 0.6598 0.0958 0.4958 0.047 Uiso 0.501(6) 1 calc R U P A 2
H61N H 0.7429 0.0974 0.5247 0.047 Uiso 0.501(6) 1 calc R U P A 2
H61O H 0.6222 0.1194 0.5279 0.047 Uiso 0.501(6) 1 calc R U P A 2
C617 C 0.6977(14) 0.2123(9) 0.5581(4) 0.042(6) Uiso 0.501(6) 1 d D . P A 2
H61P H 0.7373 0.2354 0.5730 0.050 Uiso 0.501(6) 1 calc R U P A 2
H61Q H 0.6840 0.1776 0.5679 0.050 Uiso 0.501(6) 1 calc R U P A 2
C618 C 0.5911(16) 0.2382(10) 0.5474(6) 0.054(7) Uiso 0.501(6) 1 d D . P A 2
H61R H 0.5454 0.2440 0.5650 0.081 Uiso 0.501(6) 1 calc R U P A 2
H61S H 0.6063 0.2724 0.5376 0.081 Uiso 0.501(6) 1 calc R U P A 2
H61T H 0.5534 0.2149 0.5326 0.081 Uiso 0.501(6) 1 calc R U P A 2
C701 C 0.8575(7) 0.0874(4) 0.6651(2) 0.029(2) Uani 1 1 d D . . . .
H70A H 0.8851 0.0766 0.6856 0.035 Uiso 1 1 calc R U . . .
H70B H 0.8697 0.0577 0.6508 0.035 Uiso 1 1 calc R U . . .
Cl1 Cl 0.7169(2) 0.10040(11) 0.66655(6) 0.0373(6) Uani 1 1 d D . . . .
Cl2 Cl 0.9295(2) 0.14326(9) 0.65299(6) 0.0337(6) Uani 1 1 d D . . . .
C711 C 0.8599(7) 0.0817(4) 0.3201(2) 0.029(2) Uani 1 1 d D . . . .
H71A H 0.8982 0.0701 0.3392 0.035 Uiso 1 1 calc R U . . .
H71B H 0.8656 0.0528 0.3048 0.035 Uiso 1 1 calc R U . . .
Cl3 Cl 0.72209(19) 0.09256(9) 0.32767(6) 0.0290(5) Uani 1 1 d D . . . .
Cl4 Cl 0.9228(2) 0.13876(11) 0.30616(7) 0.0393(6) Uani 1 1 d D . . . .
C721 C 0.6766(19) 0.3789(7) 0.4654(4) 0.042(5) Uiso 0.501(6) 1 d D U P A 2
H72A H 0.6417 0.3989 0.4482 0.051 Uiso 0.501(6) 1 calc R U P A 2
H72B H 0.7555 0.3825 0.4625 0.051 Uiso 0.501(6) 1 calc R U P A 2
Cl5 Cl 0.6533(5) 0.4162(3) 0.49629(15) 0.0539(19) Uiso 0.501(6) 1 d D U P A 2
Cl6 Cl 0.6509(8) 0.3158(4) 0.4569(2) 0.080(3) Uiso 0.501(6) 1 d D U P A 2
C731 C 0.7838(15) 0.3879(8) 0.4754(6) 0.058(6) Uiso 0.499(6) 1 d D U P A 1
H73A H 0.7623 0.3946 0.4967 0.069 Uiso 0.499(6) 1 calc R U P A 1
H73B H 0.7953 0.4217 0.4643 0.069 Uiso 0.499(6) 1 calc R U P A 1
Cl7 Cl 0.8968(10) 0.3406(5) 0.4723(3) 0.114(4) Uiso 0.499(6) 1 d D U P A 1
Cl8 Cl 0.6981(8) 0.3431(4) 0.4553(2) 0.086(3) Uiso 0.499(6) 1 d D U P A 1

loop_
_atom_site_aniso_label
_atom_site_aniso_U_11
_atom_site_aniso_U_22
_atom_site_aniso_U_33
_atom_site_aniso_U_23
_atom_site_aniso_U_13
_atom_site_aniso_U_12
Ru1 0.0152(4) 0.0171(3) 0.0088(3) 0.0042(3) -0.0019(3) -0.0035(3)
Ru2 0.0167(4) 0.0144(3) 0.0150(3) 0.0061(3) -0.0058(3) -0.0035(3)
Ru3 0.0211(4) 0.0211(4) 0.0143(4) 0.0080(3) -0.0046(3) -0.0103(3)
Ru4 0.0153(4) 0.0201(4) 0.0098(3) 0.0048(3) -0.0038(3) -0.0035(3)
Ru5 0.0156(4) 0.0116(3) 0.0132(3) 0.0029(3) -0.0008(3) -0.0037(3)
Ru6 0.0211(4) 0.0109(3) 0.0206(4) 0.0030(3) -0.0070(3) -0.0043(3)
C1 0.016(4) 0.016(4) 0.013(4) 0.003(3) 0.004(3) 0.000(3)
C2 0.015(3) 0.020(3) 0.019(3) 0.002(2) -0.004(2) 0.000(2)
C3 0.030(6) 0.033(6) 0.006(4) -0.001(4) 0.007(4) -0.011(4)
C4 0.012(3) 0.016(3) 0.016(3) 0.001(2) -0.003(2) -0.005(2)
C5 0.021(5) 0.023(5) 0.021(5) 0.003(4) 0.001(4) -0.003(4)
C6 0.024(5) 0.021(5) 0.025(5) 0.006(4) 0.000(4) -0.005(4)
C7 0.043(6) 0.019(5) 0.026(6) 0.009(4) -0.010(5) -0.006(4)
C8 0.020(5) 0.030(5) 0.019(5) 0.007(4) -0.009(4) -0.012(4)
C9 0.028(6) 0.020(5) 0.030(6) -0.001(4) -0.008(4) -0.005(4)
C10 0.020(4) 0.037(5) 0.005(4) 0.005(4) 0.001(3) -0.003(4)
C11 0.017(5) 0.018(5) 0.014(4) 0.000(4) 0.002(4) 0.004(4)
C12 0.022(5) 0.037(6) 0.026(5) 0.009(5) 0.002(4) -0.010(4)
C13 0.049(6) 0.020(5) 0.067(7) 0.006(5) -0.034(5) 0.010(5)
C14 0.031(6) 0.021(5) 0.033(6) -0.003(4) -0.002(5) -0.004(4)
C15 0.017(5) 0.010(4) 0.049(7) 0.009(4) 0.003(5) 0.001(4)
C16 0.012(4) 0.030(5) 0.014(5) 0.010(4) 0.003(4) 0.002(4)
C17 0.026(6) 0.021(5) 0.021(5) -0.002(4) 0.003(4) -0.017(4)
O2 0.020(4) 0.049(5) 0.025(4) -0.001(3) 0.005(3) -0.002(3)
O3 0.078(6) 0.024(4) 0.030(4) -0.007(3) 0.022(4) -0.019(4)
O4 0.017(3) 0.028(4) 0.022(3) 0.001(3) -0.003(3) -0.004(3)
O5 0.029(5) 0.048(5) 0.043(5) -0.002(4) -0.004(4) -0.005(4)
O6 0.046(5) 0.027(4) 0.039(4) 0.017(4) -0.011(4) -0.013(3)
O7 0.043(5) 0.042(5) 0.035(4) 0.007(4) 0.015(4) -0.005(4)
O8 0.024(4) 0.064(5) 0.031(4) 0.022(4) -0.012(3) -0.021(4)
O9 0.037(4) 0.050(5) 0.020(4) 0.019(3) -0.009(3) -0.019(4)
O10 0.034(4) 0.046(5) 0.029(4) 0.011(3) 0.003(3) 0.015(4)
O11 0.034(4) 0.016(4) 0.046(5) -0.002(3) 0.001(3) -0.005(3)
O12 0.058(5) 0.026(4) 0.046(5) 0.013(4) 0.000(4) -0.011(4)
O13 0.079(5) 0.052(4) 0.094(5) -0.008(4) -0.043(4) 0.020(4)
O14 0.054(5) 0.037(4) 0.045(5) -0.017(4) -0.002(4) -0.026(4)
O15 0.040(5) 0.028(4) 0.032(4) 0.005(3) 0.015(3) 0.005(3)
O16 0.030(4) 0.038(4) 0.015(3) -0.003(3) -0.009(3) -0.003(3)
O17 0.033(4) 0.037(4) 0.053(5) -0.013(4) 0.019(4) -0.007(3)
Ru7 0.0382(5) 0.0107(3) 0.0113(3) -0.0033(3) 0.0013(3) -0.0018(3)
Ru8 0.0240(4) 0.0158(4) 0.0337(4) 0.0079(3) -0.0184(4) -0.0094(3)
Ru9 0.0186(4) 0.0117(3) 0.0119(3) -0.0004(3) -0.0036(3) -0.0024(3)
Ru10 0.0096(3) 0.0142(3) 0.0105(3) -0.0021(3) -0.0003(3) -0.0003(3)
Ru11 0.0128(3) 0.0110(3) 0.0137(3) -0.0009(3) 0.0001(3) 0.0001(3)
Ru12 0.0107(3) 0.0103(3) 0.0181(4) -0.0022(3) -0.0005(3) 0.0006(3)
C21 0.010(3) 0.012(3) 0.013(3) -0.001(2) -0.004(2) -0.002(2)
C22 0.078(7) 0.032(5) 0.038(6) 0.003(5) 0.005(5) 0.004(5)
C23 0.038(6) 0.018(5) 0.021(5) -0.001(4) -0.006(5) 0.007(4)
C24 0.045(7) 0.041(6) 0.021(5) 0.002(5) -0.008(5) -0.026(5)
C25 0.033(6) 0.024(5) 0.071(7) 0.003(5) -0.016(5) -0.003(4)
C26 0.076(5) 0.073(5) 0.076(5) 0.006(3) -0.008(3) -0.006(3)
C27 0.030(6) 0.030(5) 0.013(5) -0.011(4) 0.011(4) -0.002(4)
C28 0.010(4) 0.028(5) 0.014(4) 0.002(4) -0.001(3) -0.004(4)
C29 0.015(4) 0.016(4) 0.017(5) 0.001(4) 0.007(4) -0.001(3)
C30 0.023(5) 0.014(4) 0.027(5) -0.001(4) 0.005(4) -0.007(4)
C31 0.021(5) 0.022(5) 0.024(5) 0.005(4) -0.002(4) -0.003(4)
C32 0.018(5) 0.016(4) 0.021(5) -0.004(4) 0.005(4) -0.004(4)
C33 0.026(5) 0.021(5) 0.022(5) -0.004(4) -0.001(4) 0.002(4)
C34 0.027(6) 0.013(4) 0.022(5) 0.001(4) 0.001(4) -0.006(4)
C35 0.021(5) 0.022(5) 0.012(4) -0.002(4) 0.000(4) 0.008(4)
C36 0.020(5) 0.014(4) 0.028(5) 0.007(4) 0.006(4) -0.003(4)
C37 0.033(6) 0.023(5) 0.025(5) -0.007(4) -0.002(5) -0.006(4)
O22 0.117(6) 0.063(5) 0.085(5) 0.005(4) 0.001(5) 0.019(5)
O23 0.046(5) 0.040(4) 0.014(3) 0.006(3) 0.002(3) 0.000(3)
O24 0.102(8) 0.051(5) 0.026(4) -0.014(4) -0.003(5) -0.041(5)
O25 0.022(5) 0.041(5) 0.176(12) 0.010(6) -0.003(6) -0.008(4)
O26 0.109(6) 0.097(6) 0.115(6) 0.030(5) -0.053(5) -0.031(5)
O27 0.032(4) 0.051(5) 0.017(4) 0.009(3) 0.002(3) 0.014(3)
O28 0.015(3) 0.030(4) 0.032(4) -0.004(3) -0.007(3) -0.011(3)
O29 0.040(4) 0.038(4) 0.016(4) 0.005(3) -0.008(3) -0.008(3)
O30 0.020(4) 0.048(5) 0.049(5) -0.020(4) 0.009(3) 0.001(3)
O31 0.031(4) 0.036(4) 0.059(5) 0.028(4) -0.006(4) 0.004(3)
O32 0.045(4) 0.020(3) 0.023(4) -0.003(3) 0.020(3) 0.002(3)
O33 0.031(4) 0.036(4) 0.035(4) 0.000(3) 0.001(3) -0.016(3)
O34 0.011(4) 0.029(4) 0.040(4) 0.004(3) -0.003(3) 0.002(3)
O35 0.030(4) 0.013(3) 0.022(3) 0.003(3) 0.001(3) 0.001(3)
O36 0.045(5) 0.031(4) 0.026(4) -0.013(3) -0.003(3) 0.002(3)
O37 0.035(5) 0.070(6) 0.040(5) 0.001(4) 0.013(4) -0.020(4)
Ru13 0.0100(3) 0.0127(3) 0.0127(3) 0.0019(3) -0.0022(3) 0.0007(3)
Ru14 0.0101(3) 0.0126(3) 0.0090(3) 0.0000(3) -0.0019(3) -0.0006(3)
Ru15 0.0131(3) 0.0106(3) 0.0148(3) 0.0029(3) -0.0023(3) -0.0007(3)
Ru16 0.0138(4) 0.0111(3) 0.0119(3) -0.0012(3) -0.0014(3) 0.0000(3)
Ru17 0.0121(3) 0.0141(3) 0.0167(4) 0.0006(3) -0.0054(3) -0.0026(3)
Ru18 0.0130(3) 0.0105(3) 0.0116(3) 0.0012(3) -0.0021(3) -0.0012(3)
C41 0.003(4) 0.008(4) 0.020(4) -0.003(3) 0.003(3) -0.002(3)
C42 0.030(5) 0.021(5) 0.007(4) 0.003(4) 0.003(4) 0.005(4)
C43 0.014(5) 0.012(4) 0.029(5) -0.002(4) 0.004(4) -0.002(3)
C44 0.011(4) 0.024(5) 0.010(4) 0.005(4) 0.000(3) 0.006(3)
C45 0.033(5) 0.018(4) 0.005(4) -0.001(3) 0.005(3) 0.002(4)
C46 0.019(5) 0.010(4) 0.028(5) -0.011(4) 0.008(4) -0.002(3)
C47 0.022(5) 0.026(5) 0.005(4) -0.001(3) 0.000(4) 0.004(4)
C48 0.027(6) 0.031(6) 0.024(5) 0.002(4) -0.001(4) 0.005(5)
C49 0.031(5) 0.017(5) 0.015(5) -0.004(4) -0.005(4) 0.001(4)
C50 0.028(5) 0.029(5) 0.011(4) -0.006(4) 0.002(4) -0.001(4)
C51 0.021(5) 0.021(5) 0.023(5) 0.000(4) -0.016(4) -0.001(4)
C52 0.029(6) 0.032(6) 0.024(5) 0.018(4) 0.002(4) -0.007(4)
C53 0.022(5) 0.014(4) 0.017(5) -0.002(4) 0.003(4) 0.001(4)
C54 0.027(6) 0.028(6) 0.024(5) -0.001(4) 0.006(4) -0.005(4)
C55 0.021(5) 0.019(5) 0.014(4) -0.001(4) -0.005(4) -0.002(4)
C56 0.024(5) 0.028(5) 0.013(4) 0.004(4) 0.002(4) 0.001(4)
C57 0.005(4) 0.019(4) 0.022(5) 0.004(4) -0.001(4) -0.002(3)
O42 0.048(5) 0.024(4) 0.033(4) 0.006(3) 0.001(3) 0.017(3)
O43 0.026(4) 0.024(4) 0.043(4) 0.002(3) 0.011(3) 0.000(3)
O44 0.019(3) 0.035(4) 0.016(3) -0.004(3) 0.001(3) 0.005(3)
O45 0.050(5) 0.029(4) 0.028(4) -0.007(3) 0.012(3) -0.024(4)
O46 0.029(4) 0.033(4) 0.014(3) 0.006(3) -0.003(3) 0.011(3)
O47 0.022(4) 0.035(4) 0.024(4) -0.009(3) -0.002(3) 0.005(3)
O48 0.067(6) 0.041(5) 0.036(4) 0.017(4) 0.007(4) 0.036(4)
O49 0.052(5) 0.038(4) 0.008(3) 0.001(3) -0.003(3) 0.011(4)
O50 0.030(4) 0.026(4) 0.024(4) 0.003(3) -0.002(3) -0.011(3)
O51 0.045(5) 0.035(4) 0.037(4) -0.010(4) -0.018(4) -0.006(4)
O52 0.012(4) 0.098(7) 0.042(5) 0.034(5) -0.003(3) -0.005(4)
O53 0.040(4) 0.026(4) 0.021(4) 0.003(3) 0.004(3) 0.006(3)
O54 0.062(6) 0.014(4) 0.058(5) 0.001(3) 0.025(4) 0.005(3)
O55 0.030(4) 0.026(4) 0.031(4) 0.009(3) 0.007(3) -0.003(3)
O56 0.052(5) 0.012(3) 0.038(4) 0.000(3) 0.004(4) 0.005(3)
O57 0.017(3) 0.024(3) 0.019(3) 0.005(3) -0.007(3) 0.000(3)
N1 0.021(4) 0.015(4) 0.016(4) -0.003(3) -0.006(3) 0.006(3)
C101 0.035(6) 0.026(5) 0.015(5) -0.003(4) 0.002(4) 0.009(4)
C102 0.034(6) 0.045(6) 0.022(5) 0.000(5) -0.003(5) 0.007(5)
C103 0.027(5) 0.030(5) 0.017(5) -0.008(4) 0.003(4) -0.001(4)
C104 0.038(6) 0.034(6) 0.032(6) -0.002(5) 0.005(5) -0.016(5)
C105 0.025(5) 0.018(5) 0.028(5) 0.001(4) -0.007(4) 0.000(4)
C106 0.022(5) 0.042(6) 0.032(6) 0.015(5) 0.008(4) 0.003(5)
C107 0.029(6) 0.034(6) 0.017(5) 0.000(4) 0.000(4) 0.012(4)
C108 0.097(10) 0.020(5) 0.028(6) 0.011(5) -0.003(6) 0.003(6)
N2 0.022(4) 0.019(4) 0.027(4) 0.002(3) -0.004(3) 0.002(3)
C201 0.025(6) 0.063(8) 0.039(7) 0.022(6) 0.003(5) 0.007(5)
C202 0.075(9) 0.069(9) 0.050(8) 0.031(7) -0.039(7) -0.036(7)
C203 0.032(6) 0.017(5) 0.026(5) 0.004(4) 0.002(4) 0.002(4)
C204 0.016(5) 0.039(6) 0.023(5) -0.003(4) 0.002(4) -0.006(4)
C205 0.078(8) 0.038(6) 0.058(7) 0.007(5) -0.009(6) 0.003(6)
C206 0.115(12) 0.040(7) 0.071(9) 0.017(7) -0.029(9) -0.030(8)
C207 0.019(6) 0.067(8) 0.048(7) 0.026(6) 0.013(5) 0.010(5)
C208 0.043(8) 0.065(9) 0.060(9) 0.033(7) 0.006(6) 0.002(7)
N3 0.024(4) 0.013(4) 0.020(4) 0.002(3) 0.002(3) 0.001(3)
C301 0.049(8) 0.060(8) 0.024(6) 0.002(5) 0.014(5) -0.024(6)
C302 0.095(7) 0.081(7) 0.071(7) 0.008(5) 0.004(5) -0.018(5)
C303 0.031(6) 0.028(5) 0.028(5) 0.002(4) 0.003(4) -0.004(4)
C304 0.042(7) 0.039(6) 0.043(7) -0.007(5) -0.017(6) 0.001(5)
C305 0.063(9) 0.031(6) 0.051(8) -0.014(6) -0.024(7) 0.018(6)
C306 0.099(7) 0.073(7) 0.084(7) 0.010(5) -0.011(5) -0.014(5)
C307 0.013(5) 0.043(6) 0.043(6) 0.000(5) 0.002(5) 0.008(4)
C308 0.044(7) 0.041(6) 0.025(6) 0.004(5) -0.011(5) -0.002(5)
N4 0.024(4) 0.016(4) 0.009(3) 0.001(3) 0.003(3) -0.007(3)
C401 0.050(7) 0.045(7) 0.030(6) -0.007(5) 0.010(5) -0.008(6)
C402 0.039(7) 0.031(6) 0.050(7) -0.010(5) 0.019(6) 0.018(5)
C403 0.045(7) 0.045(7) 0.041(7) 0.008(6) 0.018(6) 0.003(6)
C404 0.047(8) 0.029(6) 0.072(9) 0.004(6) 0.019(7) -0.012(5)
C405 0.037(7) 0.053(7) 0.024(5) -0.004(5) -0.006(5) -0.007(5)
C406 0.019(5) 0.054(7) 0.041(7) -0.010(6) 0.002(5) 0.004(5)
C407 0.030(6) 0.043(6) 0.030(6) -0.016(5) -0.003(5) -0.002(5)
C408 0.037(7) 0.019(5) 0.072(9) -0.006(5) 0.012(6) -0.019(5)
N5 0.021(4) 0.019(4) 0.019(4) -0.001(3) -0.003(3) -0.003(3)
C501 0.046(7) 0.039(6) 0.030(6) 0.000(5) 0.002(5) 0.004(5)
C502 0.030(6) 0.031(6) 0.026(5) -0.002(4) 0.006(4) -0.005(4)
C503 0.031(6) 0.044(7) 0.032(6) -0.007(5) 0.003(5) -0.001(5)
C504 0.040(7) 0.023(5) 0.045(7) 0.001(5) 0.014(5) -0.005(5)
C505 0.052(8) 0.034(6) 0.038(7) 0.000(5) -0.014(6) 0.002(5)
C506 0.034(6) 0.033(6) 0.031(6) 0.012(5) -0.006(5) -0.007(5)
C507 0.056(8) 0.036(6) 0.035(6) 0.003(5) 0.002(6) 0.011(6)
C508 0.070(6) 0.055(6) 0.073(6) -0.005(5) 0.009(5) 0.004(5)
N6 0.084(8) 0.031(5) 0.017(4) 0.000(4) -0.005(5) -0.032(5)
C701 0.032(6) 0.021(5) 0.035(6) 0.002(4) -0.009(5) -0.002(4)
Cl1 0.0350(15) 0.0404(15) 0.0371(15) -0.0082(12) 0.0107(12) -0.0062(12)
Cl2 0.0282(14) 0.0218(12) 0.0510(16) -0.0030(11) -0.0005(12) 0.0006(10)
C711 0.020(5) 0.031(5) 0.035(6) 0.000(5) -0.011(4) 0.001(4)
Cl3 0.0251(13) 0.0257(12) 0.0362(14) -0.0013(10) 0.0031(10) -0.0039(10)
Cl4 0.0294(14) 0.0408(15) 0.0481(17) 0.0076(13) 0.0103(12) -0.0017(12)

loop_
_atom_type_symbol
_atom_type_description
_atom_type_scat_dispersion_real
_atom_type_scat_dispersion_imag
_atom_type_scat_source
C C 0.0033 0.0016 'International Tables Vol C Tables 4.2.6.8 and 6.1.1.4'
H H 0.0000 0.0000 'International Tables Vol C Tables 4.2.6.8 and 6.1.1.4'
Cl Cl 0.1484 0.1585 'International Tables Vol C Tables 4.2.6.8 and 6.1.1.4'
N N 0.0061 0.0033 'International Tables Vol C Tables 4.2.6.8 and 6.1.1.4'
O O 0.0106 0.0060 'International Tables Vol C Tables 4.2.6.8 and 6.1.1.4'
Ru Ru -1.2594 0.8363 'International Tables Vol C Tables 4.2.6.8 and 6.1.1.4'

loop_
_geom_angle_atom_site_label_1
_geom_angle_atom_site_label_2
_geom_angle_atom_site_label_3
_geom_angle
_geom_angle_site_symmetry_1
_geom_angle_site_symmetry_3
_geom_angle_publ_flag
C3 Ru1 C2 88.4(4) . . ?
C3 Ru1 C1 133.3(3) . . ?
C2 Ru1 C1 134.4(4) . . ?
C3 Ru1 C4 100.4(4) . . ?
C2 Ru1 C4 96.0(4) . . ?
C1 Ru1 C4 93.3(3) . . ?
C3 Ru1 Ru2 129.9(3) . . ?
C2 Ru1 Ru2 125.2(3) . . ?
C1 Ru1 Ru2 46.6(2) . . ?
C4 Ru1 Ru2 46.7(2) . . ?
C3 Ru1 Ru5 89.6(3) . . ?
C2 Ru1 Ru5 171.8(3) . . ?
C1 Ru1 Ru5 45.2(2) . . ?
C4 Ru1 Ru5 92.1(2) . . ?
Ru2 Ru1 Ru5 61.57(2) . . ?
C3 Ru1 Ru3 164.6(3) . . ?
C2 Ru1 Ru3 90.5(3) . . ?
C1 Ru1 Ru3 44.2(2) . . ?
C4 Ru1 Ru3 95.0(2) . . ?
Ru2 Ru1 Ru3 61.97(3) . . ?
Ru5 Ru1 Ru3 89.30(3) . . ?
C3 Ru1 Ru4 109.9(3) . . ?
C2 Ru1 Ru4 115.5(3) . . ?
C1 Ru1 Ru4 42.8(2) . . ?
C4 Ru1 Ru4 136.0(2) . . ?
Ru2 Ru1 Ru4 89.34(3) . . ?
Ru5 Ru1 Ru4 57.93(2) . . ?
Ru3 Ru1 Ru4 57.14(2) . . ?
C5 Ru2 C6 92.9(4) . . ?
C5 Ru2 C1 137.2(4) . . ?
C6 Ru2 C1 127.7(4) . . ?
C5 Ru2 C4 96.4(4) . . ?
C6 Ru2 C4 95.1(4) . . ?
C1 Ru2 C4 93.1(3) . . ?
C5 Ru2 Ru1 128.9(3) . . ?
C6 Ru2 Ru1 120.0(3) . . ?
C1 Ru2 Ru1 46.0(2) . . ?
C4 Ru2 Ru1 47.1(2) . . ?
C5 Ru2 Ru6 112.9(3) . . ?
C6 Ru2 Ru6 112.0(3) . . ?
C1 Ru2 Ru6 44.9(2) . . ?
C4 Ru2 Ru6 137.9(2) . . ?
Ru1 Ru2 Ru6 90.91(3) . . ?
C5 Ru2 Ru5 93.4(3) . . ?
C6 Ru2 Ru5 170.2(3) . . ?
C1 Ru2 Ru5 44.6(2) . . ?
C4 Ru2 Ru5 91.6(2) . . ?
Ru1 Ru2 Ru5 60.61(2) . . ?
Ru6 Ru2 Ru5 58.52(2) . . ?
C5 Ru2 Ru3 169.2(3) . . ?
C6 Ru2 Ru3 84.3(3) . . ?
C1 Ru2 Ru3 43.6(2) . . ?
C4 Ru2 Ru3 94.3(2) . . ?
Ru1 Ru2 Ru3 60.80(2) . . ?
Ru6 Ru2 Ru3 59.06(2) . . ?
Ru5 Ru2 Ru3 88.16(3) . . ?
C7 Ru3 C12 87.9(4) . . ?
C7 Ru3 C1 132.4(4) . . ?
C12 Ru3 C1 134.5(4) . . ?
C7 Ru3 C8 95.8(4) . . ?
C12 Ru3 C8 100.7(4) . . ?
C1 Ru3 C8 95.6(3) . . ?
C7 Ru3 Ru4 125.4(3) . . ?
C12 Ru3 Ru4 132.6(3) . . ?
C1 Ru3 Ru4 46.3(2) . . ?
C8 Ru3 Ru4 49.3(3) . . ?
C7 Ru3 Ru6 172.9(3) . . ?
C12 Ru3 Ru6 91.9(3) . . ?
C1 Ru3 Ru6 45.3(2) . . ?
C8 Ru3 Ru6 91.2(3) . . ?
Ru4 Ru3 Ru6 59.14(2) . . ?
C7 Ru3 Ru1 88.8(3) . . ?
C12 Ru3 Ru1 161.0(3) . . ?
C1 Ru3 Ru1 43.9(2) . . ?
C8 Ru3 Ru1 98.2(3) . . ?
Ru4 Ru3 Ru1 63.07(2) . . ?
Ru6 Ru3 Ru1 89.14(3) . . ?
C7 Ru3 Ru2 113.7(3) . . ?
C12 Ru3 Ru2 107.5(3) . . ?
C1 Ru3 Ru2 43.8(2) . . ?
C8 Ru3 Ru2 139.3(3) . . ?
Ru4 Ru3 Ru2 90.05(3) . . ?
Ru6 Ru3 Ru2 59.66(2) . . ?
Ru1 Ru3 Ru2 57.23(2) . . ?
C10 Ru4 C16 96.6(4) . . ?
C10 Ru4 C1 127.4(4) . . ?
C16 Ru4 C1 135.7(4) . . ?
C10 Ru4 C8 92.8(4) . . ?
C16 Ru4 C8 90.7(4) . . ?
C1 Ru4 C8 91.7(3) . . ?
C10 Ru4 C9 92.2(4) . . ?
C16 Ru4 C9 84.9(3) . . ?
C1 Ru4 C9 88.3(3) . . ?
C8 Ru4 C9 173.7(4) . . ?
C10 Ru4 Ru6 173.2(3) . . ?
C16 Ru4 Ru6 89.3(3) . . ?
C1 Ru4 Ru6 46.5(2) . . ?
C8 Ru4 Ru6 90.5(3) . . ?
C9 Ru4 Ru6 84.9(2) . . ?
C10 Ru4 Ru3 117.6(3) . . ?
C16 Ru4 Ru3 122.0(3) . . ?
C1 Ru4 Ru3 45.8(2) . . ?
C8 Ru4 Ru3 45.9(2) . . ?
C9 Ru4 Ru3 133.9(2) . . ?
Ru6 Ru4 Ru3 61.31(3) . . ?
C10 Ru4 Ru5 113.9(3) . . ?
C16 Ru4 Ru5 116.7(3) . . ?
C1 Ru4 Ru5 45.8(2) . . ?
C8 Ru4 Ru5 137.4(2) . . ?
C9 Ru4 Ru5 42.7(2) . . ?
Ru6 Ru4 Ru5 60.09(2) . . ?
Ru3 Ru4 Ru5 91.59(3) . . ?
C10 Ru4 Ru1 85.4(3) . . ?
C16 Ru4 Ru1 175.7(3) . . ?
C1 Ru4 Ru1 42.0(2) . . ?
C8 Ru4 Ru1 93.0(2) . . ?
C9 Ru4 Ru1 91.2(2) . . ?
Ru6 Ru4 Ru1 88.49(3) . . ?
Ru3 Ru4 Ru1 59.79(2) . . ?
Ru5 Ru4 Ru1 58.98(2) . . ?
C17 Ru5 C11 90.3(4) . . ?
C17 Ru5 C9 104.4(4) . . ?
C11 Ru5 C9 93.6(4) . . ?
C17 Ru5 C1 126.8(4) . . ?
C11 Ru5 C1 133.6(3) . . ?
C9 Ru5 C1 101.3(4) . . ?
C17 Ru5 Ru6 86.7(3) . . ?
C11 Ru5 Ru6 173.5(3) . . ?
C9 Ru5 Ru6 92.7(3) . . ?
C1 Ru5 Ru6 46.1(2) . . ?
C17 Ru5 Ru4 136.1(3) . . ?
C11 Ru5 Ru4 126.1(3) . . ?
C9 Ru5 Ru4 55.6(3) . . ?
C1 Ru5 Ru4 45.8(2) . . ?
Ru6 Ru5 Ru4 59.31(2) . . ?
C17 Ru5 Ru1 151.0(3) . . ?
C11 Ru5 Ru1 89.4(3) . . ?
C9 Ru5 Ru1 104.6(3) . . ?
C1 Ru5 Ru1 44.4(2) . . ?
Ru6 Ru5 Ru1 90.40(3) . . ?
Ru4 Ru5 Ru1 63.09(2) . . ?
C17 Ru5 Ru2 96.3(3) . . ?
C11 Ru5 Ru2 114.2(3) . . ?
C9 Ru5 Ru2 145.2(3) . . ?
C1 Ru5 Ru2 44.4(2) . . ?
Ru6 Ru5 Ru2 60.46(2) . . ?
Ru4 Ru5 Ru2 90.19(3) . . ?
Ru1 Ru5 Ru2 57.82(2) . . ?
C13 Ru6 C15 100.3(5) . . ?
C13 Ru6 C14 100.5(5) . . ?
C15 Ru6 C14 91.9(4) . . ?
C13 Ru6 C1 111.0(4) . . ?
C15 Ru6 C1 124.5(3) . . ?
C14 Ru6 C1 123.8(4) . . ?
C13 Ru6 Ru4 157.4(4) . . ?
C15 Ru6 Ru4 93.8(3) . . ?
C14 Ru6 Ru4 96.5(3) . . ?
C1 Ru6 Ru4 46.5(2) . . ?
C13 Ru6 Ru5 103.5(3) . . ?
C15 Ru6 Ru5 83.4(3) . . ?
C14 Ru6 Ru5 156.0(3) . . ?
C1 Ru6 Ru5 46.1(2) . . ?
Ru4 Ru6 Ru5 60.59(2) . . ?
C13 Ru6 Ru3 108.1(4) . . ?
C15 Ru6 Ru3 151.5(3) . . ?
C14 Ru6 Ru3 82.0(3) . . ?
C1 Ru6 Ru3 44.9(2) . . ?
Ru4 Ru6 Ru3 59.56(3) . . ?
Ru5 Ru6 Ru3 90.86(3) . . ?
C13 Ru6 Ru2 66.3(4) . . ?
C15 Ru6 Ru2 135.3(3) . . ?
C14 Ru6 Ru2 131.5(3) . . ?
C1 Ru6 Ru2 44.7(2) . . ?
Ru4 Ru6 Ru2 91.26(3) . . ?
Ru5 Ru6 Ru2 61.02(2) . . ?
Ru3 Ru6 Ru2 61.28(3) . . ?
Ru1 C1 Ru3 91.9(3) . . ?
Ru1 C1 Ru2 87.4(3) . . ?
Ru3 C1 Ru2 92.7(3) . . ?
Ru1 C1 Ru6 177.2(5) . . ?
Ru3 C1 Ru6 89.9(3) . . ?
Ru2 C1 Ru6 90.4(3) . . ?
Ru1 C1 Ru5 90.5(3) . . ?
Ru3 C1 Ru5 175.7(5) . . ?
Ru2 C1 Ru5 91.0(3) . . ?
Ru6 C1 Ru5 87.9(3) . . ?
Ru1 C1 Ru4 95.2(3) . . ?
Ru3 C1 Ru4 87.9(3) . . ?
Ru2 C1 Ru4 177.3(5) . . ?
Ru6 C1 Ru4 87.0(3) . . ?
Ru5 C1 Ru4 88.4(3) . . ?
O2 C2 Ru1 178.6(8) . . ?
O3 C3 Ru1 178.3(9) . . ?
O4 C4 Ru2 138.4(7) . . ?
O4 C4 Ru1 135.4(7) . . ?
Ru2 C4 Ru1 86.2(3) . . ?
O5 C5 Ru2 177.6(9) . . ?
O6 C6 Ru2 178.8(9) . . ?
O7 C7 Ru3 176.3(9) . . ?
O8 C8 Ru3 139.9(8) . . ?
O8 C8 Ru4 135.3(7) . . ?
Ru3 C8 Ru4 84.8(3) . . ?
O9 C9 Ru5 150.2(8) . . ?
O9 C9 Ru4 128.1(7) . . ?
Ru5 C9 Ru4 81.8(4) . . ?
O10 C10 Ru4 176.9(8) . . ?
O11 C11 Ru5 175.6(8) . . ?
O12 C12 Ru3 178.8(10) . . ?
O13 C13 Ru6 166.1(12) . . ?
O14 C14 Ru6 174.4(10) . . ?
O15 C15 Ru6 177.3(9) . . ?
O16 C16 Ru4 176.9(8) . . ?
O17 C17 Ru5 178.2(9) . . ?
C22 Ru7 C23 93.1(5) . . ?
C22 Ru7 C21 132.7(4) . . ?
C23 Ru7 C21 131.4(4) . . ?
C22 Ru7 C24 95.1(6) . . ?
C23 Ru7 C24 98.5(4) . . ?
C21 Ru7 C24 93.2(4) . . ?
C22 Ru7 Ru8 127.0(4) . . ?
C23 Ru7 Ru8 123.2(3) . . ?
C21 Ru7 Ru8 46.3(2) . . ?
C24 Ru7 Ru8 47.1(3) . . ?
C22 Ru7 Ru10 110.7(4) . . ?
C23 Ru7 Ru10 111.9(3) . . ?
C21 Ru7 Ru10 45.1(2) . . ?
C24 Ru7 Ru10 138.1(3) . . ?
Ru8 Ru7 Ru10 91.38(3) . . ?
C22 Ru7 Ru9 168.5(4) . . ?
C23 Ru7 Ru9 88.0(3) . . ?
C21 Ru7 Ru9 43.8(2) . . ?
C24 Ru7 Ru9 96.1(3) . . ?
Ru8 Ru7 Ru9 60.60(3) . . ?
Ru10 Ru7 Ru9 58.50(2) . . ?
C22 Ru7 Ru11 89.9(4) . . ?
C23 Ru7 Ru11 170.9(3) . . ?
C21 Ru7 Ru11 43.6(2) . . ?
C24 Ru7 Ru11 89.8(3) . . ?
Ru8 Ru7 Ru11 60.56(3) . . ?
Ru10 Ru7 Ru11 59.04(2) . . ?
Ru9 Ru7 Ru11 87.40(3) . . ?
C26 Ru8 C25 85.6(6) . . ?
C26 Ru8 C21 137.2(6) . . ?
C25 Ru8 C21 133.6(4) . . ?
C26 Ru8 C24 94.4(6) . . ?
C25 Ru8 C24 102.8(5) . . ?
C21 Ru8 C24 92.3(4) . . ?
C26 Ru8 Ru7 123.1(6) . . ?
C25 Ru8 Ru7 134.2(3) . . ?
C21 Ru8 Ru7 46.1(2) . . ?
C24 Ru8 Ru7 46.3(3) . . ?
C26 Ru8 Ru9 92.7(5) . . ?
C25 Ru8 Ru9 160.6(4) . . ?
C21 Ru8 Ru9 44.5(2) . . ?
C24 Ru8 Ru9 96.5(3) . . ?
Ru7 Ru8 Ru9 61.76(3) . . ?
C26 Ru8 Ru11 174.8(6) . . ?
C25 Ru8 Ru11 91.4(4) . . ?
C21 Ru8 Ru11 44.3(2) . . ?
C24 Ru8 Ru11 90.4(3) . . ?
Ru7 Ru8 Ru11 61.87(2) . . ?
Ru9 Ru8 Ru11 88.71(3) . . ?
C26 Ru8 Ru12 119.8(5) . . ?
C25 Ru8 Ru12 107.5(4) . . ?
C21 Ru8 Ru12 43.1(2) . . ?
C24 Ru8 Ru12 135.3(3) . . ?
Ru7 Ru8 Ru12 89.24(3) . . ?
Ru9 Ru8 Ru12 57.01(2) . . ?
Ru11 Ru8 Ru12 57.22(2) . . ?
C27 Ru9 C37 90.5(4) . . ?
C27 Ru9 C35 94.7(4) . . ?
C37 Ru9 C35 105.0(4) . . ?
C27 Ru9 C21 130.7(4) . . ?
C37 Ru9 C21 130.4(4) . . ?
C35 Ru9 C21 98.5(3) . . ?
C27 Ru9 Ru12 119.8(3) . . ?
C37 Ru9 Ru12 140.6(3) . . ?
C35 Ru9 Ru12 52.2(3) . . ?
C21 Ru9 Ru12 46.9(2) . . ?
C27 Ru9 Ru10 175.8(3) . . ?
C37 Ru9 Ru10 91.3(3) . . ?
C35 Ru9 Ru10 88.5(2) . . ?
C21 Ru9 Ru10 45.9(2) . . ?
Ru12 Ru9 Ru10 60.32(2) . . ?
C27 Ru9 Ru8 86.1(3) . . ?
C37 Ru9 Ru8 150.0(3) . . ?
C35 Ru9 Ru8 105.0(3) . . ?
C21 Ru9 Ru8 44.6(2) . . ?
Ru12 Ru9 Ru8 63.41(3) . . ?
Ru10 Ru9 Ru8 90.41(3) . . ?
C27 Ru9 Ru7 116.2(3) . . ?
C37 Ru9 Ru7 98.1(3) . . ?
C35 Ru9 Ru7 141.2(2) . . ?
C21 Ru9 Ru7 43.7(2) . . ?
Ru12 Ru9 Ru7 90.59(3) . . ?
Ru10 Ru9 Ru7 59.86(2) . . ?
Ru8 Ru9 Ru7 57.64(3) . . ?
C29 Ru10 C28 95.3(4) . . ?
C29 Ru10 C30 99.4(4) . . ?
C28 Ru10 C30 98.9(4) . . ?
C29 Ru10 C21 123.4(3) . . ?
C28 Ru10 C21 123.4(3) . . ?
C30 Ru10 C21 111.6(4) . . ?
C29 Ru10 Ru9 157.5(3) . . ?
C28 Ru10 Ru9 82.4(3) . . ?
C30 Ru10 Ru9 103.1(3) . . ?
C21 Ru10 Ru9 45.6(2) . . ?
C29 Ru10 Ru12 98.5(3) . . ?
C28 Ru10 Ru12 92.9(3) . . ?
C30 Ru10 Ru12 157.5(3) . . ?
C21 Ru10 Ru12 46.4(2) . . ?
Ru9 Ru10 Ru12 59.48(2) . . ?
C29 Ru10 Ru11 80.5(3) . . ?
C28 Ru10 Ru11 150.6(3) . . ?
C30 Ru10 Ru11 110.5(3) . . ?
C21 Ru10 Ru11 45.0(2) . . ?
Ru9 Ru10 Ru11 90.53(3) . . ?
Ru12 Ru10 Ru11 59.41(2) . . ?
C29 Ru10 Ru7 128.4(3) . . ?
C28 Ru10 Ru7 134.9(3) . . ?
C30 Ru10 Ru7 67.0(3) . . ?
C21 Ru10 Ru7 44.8(2) . . ?
Ru9 Ru10 Ru7 61.64(2) . . ?
Ru12 Ru10 Ru7 91.15(3) . . ?
Ru11 Ru10 Ru7 61.46(2) . . ?
C33 Ru11 C31 88.4(4) . . ?
C33 Ru11 C32 94.9(4) . . ?
C31 Ru11 C32 99.7(4) . . ?
C33 Ru11 C21 129.4(4) . . ?
C31 Ru11 C21 136.0(4) . . ?
C32 Ru11 C21 98.4(3) . . ?
C33 Ru11 Ru12 122.4(3) . . ?
C31 Ru11 Ru12 136.1(3) . . ?
C32 Ru11 Ru12 51.8(3) . . ?
C21 Ru11 Ru12 46.7(2) . . ?
C33 Ru11 Ru10 172.0(3) . . ?
C31 Ru11 Ru10 94.2(3) . . ?
C32 Ru11 Ru10 92.1(2) . . ?
C21 Ru11 Ru10 45.4(2) . . ?
Ru12 Ru11 Ru10 59.89(2) . . ?
C33 Ru11 Ru8 85.1(3) . . ?
C31 Ru11 Ru8 158.5(3) . . ?
C32 Ru11 Ru8 101.3(3) . . ?
C21 Ru11 Ru8 44.5(2) . . ?
Ru12 Ru11 Ru8 63.27(2) . . ?
Ru10 Ru11 Ru8 89.87(3) . . ?
C33 Ru11 Ru7 112.5(3) . . ?
C31 Ru11 Ru7 106.9(3) . . ?
C32 Ru11 Ru7 141.7(3) . . ?
C21 Ru11 Ru7 43.6(2) . . ?
Ru12 Ru11 Ru7 90.29(3) . . ?
Ru10 Ru11 Ru7 59.51(2) . . ?
Ru8 Ru11 Ru7 57.57(3) . . ?
C34 Ru12 C36 95.0(4) . . ?
C34 Ru12 C21 121.2(3) . . ?
C36 Ru12 C21 143.7(4) . . ?
C34 Ru12 C32 93.1(4) . . ?
C36 Ru12 C32 88.2(3) . . ?
C21 Ru12 C32 90.2(3) . . ?
C34 Ru12 C35 96.8(3) . . ?
C36 Ru12 C35 84.3(3) . . ?
C21 Ru12 C35 90.4(3) . . ?
C32 Ru12 C35 168.1(3) . . ?
C34 Ru12 Ru9 111.6(3) . . ?
C36 Ru12 Ru9 123.2(3) . . ?
C21 Ru12 Ru9 46.0(2) . . ?
C32 Ru12 Ru9 136.0(2) . . ?
C35 Ru12 Ru9 44.9(2) . . ?
C34 Ru12 Ru11 111.8(3) . . ?
C36 Ru12 Ru11 124.2(3) . . ?
C21 Ru12 Ru11 45.7(2) . . ?
C32 Ru12 Ru11 44.5(2) . . ?
C35 Ru12 Ru11 135.4(2) . . ?
Ru9 Ru12 Ru11 91.72(3) . . ?
C34 Ru12 Ru10 167.0(3) . . ?
C36 Ru12 Ru10 97.9(3) . . ?
C21 Ru12 Ru10 45.8(2) . . ?
C32 Ru12 Ru10 87.9(2) . . ?
C35 Ru12 Ru10 84.0(2) . . ?
Ru9 Ru12 Ru10 60.21(2) . . ?
Ru11 Ru12 Ru10 60.70(2) . . ?
C34 Ru12 Ru8 78.8(3) . . ?
C36 Ru12 Ru8 173.8(3) . . ?
C21 Ru12 Ru8 42.4(2) . . ?
C32 Ru12 Ru8 92.7(2) . . ?
C35 Ru12 Ru8 95.8(2) . . ?
Ru9 Ru12 Ru8 59.58(2) . . ?
Ru11 Ru12 Ru8 59.51(2) . . ?
Ru10 Ru12 Ru8 88.22(3) . . ?
Ru11 C21 Ru7 92.8(3) . . ?
Ru11 C21 Ru9 174.4(4) . . ?
Ru7 C21 Ru9 92.5(3) . . ?
Ru11 C21 Ru8 91.1(3) . . ?
Ru7 C21 Ru8 87.6(3) . . ?
Ru9 C21 Ru8 91.0(3) . . ?
Ru11 C21 Ru10 89.6(3) . . ?
Ru7 C21 Ru10 90.2(3) . . ?
Ru9 C21 Ru10 88.5(3) . . ?
Ru8 C21 Ru10 177.6(5) . . ?
Ru11 C21 Ru12 87.6(3) . . ?
Ru7 C21 Ru12 177.9(5) . . ?
Ru9 C21 Ru12 87.1(3) . . ?
Ru8 C21 Ru12 94.5(3) . . ?
Ru10 C21 Ru12 87.8(3) . . ?
O22 C22 Ru7 176.4(14) . . ?
O23 C23 Ru7 176.7(9) . . ?
O24 C24 Ru7 138.8(11) . . ?
O24 C24 Ru8 134.6(10) . . ?
Ru7 C24 Ru8 86.6(4) . . ?
O25 C25 Ru8 177.0(11) . . ?
O26 C26 Ru8 174.7(16) . . ?
O27 C27 Ru9 177.2(9) . . ?
O28 C28 Ru10 177.4(8) . . ?
O29 C29 Ru10 177.6(8) . . ?
O30 C30 Ru10 165.7(8) . . ?
O31 C31 Ru11 178.6(9) . . ?
O32 C32 Ru11 143.7(7) . . ?
O32 C32 Ru12 132.5(7) . . ?
Ru11 C32 Ru12 83.7(3) . . ?
O33 C33 Ru11 178.2(8) . . ?
O34 C34 Ru12 177.3(8) . . ?
O35 C35 Ru9 144.5(7) . . ?
O35 C35 Ru12 132.4(7) . . ?
Ru9 C35 Ru12 83.0(3) . . ?
O36 C36 Ru12 179.4(8) . . ?
O37 C37 Ru9 176.7(9) . . ?
C43 Ru13 C42 87.9(4) . . ?
C43 Ru13 C44 96.5(4) . . ?
C42 Ru13 C44 95.3(4) . . ?
C43 Ru13 C41 135.0(3) . . ?
C42 Ru13 C41 132.6(3) . . ?
C44 Ru13 C41 97.8(3) . . ?
C43 Ru13 Ru14 129.9(3) . . ?
C42 Ru13 Ru14 126.4(3) . . ?
C44 Ru13 Ru14 50.9(2) . . ?
C41 Ru13 Ru14 46.9(2) . . ?
C43 Ru13 Ru15 91.4(3) . . ?
C42 Ru13 Ru15 169.8(3) . . ?
C44 Ru13 Ru15 94.9(2) . . ?
C41 Ru13 Ru15 45.1(2) . . ?
Ru14 Ru13 Ru15 60.92(2) . . ?
C43 Ru13 Ru18 164.9(3) . . ?
C42 Ru13 Ru18 88.4(3) . . ?
C44 Ru13 Ru18 98.4(2) . . ?
C41 Ru13 Ru18 44.6(2) . . ?
Ru14 Ru13 Ru18 63.00(2) . . ?
Ru15 Ru13 Ru18 89.67(3) . . ?
C43 Ru13 Ru17 110.9(3) . . ?
C42 Ru13 Ru17 112.5(3) . . ?
C44 Ru13 Ru17 141.0(2) . . ?
C41 Ru13 Ru17 43.2(2) . . ?
Ru14 Ru13 Ru17 90.04(3) . . ?
Ru15 Ru13 Ru17 58.40(2) . . ?
Ru18 Ru13 Ru17 57.49(2) . . ?
C45 Ru14 C46 96.2(4) . . ?
C45 Ru14 C41 131.1(3) . . ?
C46 Ru14 C41 132.6(3) . . ?
C45 Ru14 C47 92.5(4) . . ?
C46 Ru14 C47 89.3(3) . . ?
C41 Ru14 C47 91.4(3) . . ?
C45 Ru14 C44 86.2(3) . . ?
C46 Ru14 C44 89.4(3) . . ?
C41 Ru14 C44 90.6(3) . . ?
C47 Ru14 C44 178.1(3) . . ?
C45 Ru14 Ru13 114.1(3) . . ?
C46 Ru14 Ru13 118.1(3) . . ?
C41 Ru14 Ru13 46.1(2) . . ?
C47 Ru14 Ru13 137.4(2) . . ?
C44 Ru14 Ru13 44.5(2) . . ?
C45 Ru14 Ru16 120.3(2) . . ?
C46 Ru14 Ru16 117.5(2) . . ?
C41 Ru14 Ru16 46.4(2) . . ?
C47 Ru14 Ru16 45.0(2) . . ?
C44 Ru14 Ru16 136.9(2) . . ?
Ru13 Ru14 Ru16 92.42(3) . . ?
C45 Ru14 Ru15 174.3(3) . . ?
C46 Ru14 Ru15 87.9(3) . . ?
C41 Ru14 Ru15 44.7(2) . . ?
C47 Ru14 Ru15 91.6(2) . . ?
C44 Ru14 Ru15 89.8(2) . . ?
Ru13 Ru14 Ru15 60.24(2) . . ?
Ru16 Ru14 Ru15 60.56(2) . . ?
C45 Ru14 Ru18 88.5(3) . . ?
C46 Ru14 Ru18 175.3(3) . . ?
C41 Ru14 Ru18 42.7(2) . . ?
C47 Ru14 Ru18 90.4(2) . . ?
C44 Ru14 Ru18 90.9(2) . . ?
Ru13 Ru14 Ru18 59.55(2) . . ?
Ru16 Ru14 Ru18 59.60(2) . . ?
Ru15 Ru14 Ru18 87.41(3) . . ?
C48 Ru15 C49 89.2(4) . . ?
C48 Ru15 C50 100.6(4) . . ?
C49 Ru15 C50 98.4(4) . . ?
C48 Ru15 C41 129.6(4) . . ?
C49 Ru15 C41 129.3(3) . . ?
C50 Ru15 C41 103.4(4) . . ?
C48 Ru15 Ru17 131.9(3) . . ?
C49 Ru15 Ru17 132.9(3) . . ?
C50 Ru15 Ru17 57.9(3) . . ?
C41 Ru15 Ru17 45.6(2) . . ?
C48 Ru15 Ru13 159.2(3) . . ?
C49 Ru15 Ru13 86.3(3) . . ?
C50 Ru15 Ru13 100.1(3) . . ?
C41 Ru15 Ru13 45.3(2) . . ?
Ru17 Ru15 Ru13 62.55(2) . . ?
C48 Ru15 Ru16 86.4(3) . . ?
C49 Ru15 Ru16 158.7(3) . . ?
C50 Ru15 Ru16 102.9(3) . . ?
C41 Ru15 Ru16 45.4(2) . . ?
Ru17 Ru15 Ru16 62.00(2) . . ?
Ru13 Ru15 Ru16 90.50(3) . . ?
C48 Ru15 Ru14 102.6(3) . . ?
C49 Ru15 Ru14 102.1(3) . . ?
C50 Ru15 Ru14 149.0(3) . . ?
C41 Ru15 Ru14 45.7(2) . . ?
Ru17 Ru15 Ru14 91.26(3) . . ?
Ru13 Ru15 Ru14 58.84(2) . . ?
Ru16 Ru15 Ru14 58.76(2) . . ?
C53 Ru16 C54 87.3(4) . . ?
C53 Ru16 C47 96.0(4) . . ?
C54 Ru16 C47 98.6(4) . . ?
C53 Ru16 C41 133.3(3) . . ?
C54 Ru16 C41 134.5(4) . . ?
C47 Ru16 C41 96.5(3) . . ?
C53 Ru16 Ru14 127.8(3) . . ?
C54 Ru16 Ru14 129.7(3) . . ?
C47 Ru16 Ru14 49.7(2) . . ?
C41 Ru16 Ru14 46.8(2) . . ?
C53 Ru16 Ru15 169.0(3) . . ?
C54 Ru16 Ru15 91.2(3) . . ?
C47 Ru16 Ru15 95.1(2) . . ?
C41 Ru16 Ru15 44.8(2) . . ?
Ru14 Ru16 Ru15 60.69(2) . . ?
C53 Ru16 Ru18 89.4(3) . . ?
C54 Ru16 Ru18 164.9(3) . . ?
C47 Ru16 Ru18 96.4(3) . . ?
C41 Ru16 Ru18 44.6(2) . . ?
Ru14 Ru16 Ru18 62.90(2) . . ?
Ru15 Ru16 Ru18 89.28(3) . . ?
C53 Ru16 Ru17 112.0(3) . . ?
C54 Ru16 Ru17 110.3(3) . . ?
C47 Ru16 Ru17 140.0(2) . . ?
C41 Ru16 Ru17 43.5(2) . . ?
Ru14 Ru16 Ru17 90.27(3) . . ?
Ru15 Ru16 Ru17 58.41(2) . . ?
Ru18 Ru16 Ru17 57.62(2) . . ?
C52 Ru17 C51 95.3(4) . . ?
C52 Ru17 C41 135.5(4) . . ?
C51 Ru17 C41 128.7(4) . . ?
C52 Ru17 C57 88.9(3) . . ?
C51 Ru17 C57 95.9(4) . . ?
C41 Ru17 C57 92.2(3) . . ?
C52 Ru17 C50 88.4(4) . . ?
C51 Ru17 C50 87.1(4) . . ?
C41 Ru17 C50 87.8(3) . . ?
C57 Ru17 C50 176.2(3) . . ?
C52 Ru17 Ru18 121.1(3) . . ?
C51 Ru17 Ru18 120.5(3) . . ?
C41 Ru17 Ru18 46.1(2) . . ?
C57 Ru17 Ru18 46.1(2) . . ?
C50 Ru17 Ru18 133.8(2) . . ?
C52 Ru17 Ru15 118.5(3) . . ?
C51 Ru17 Ru15 111.5(3) . . ?
C41 Ru17 Ru15 45.5(2) . . ?
C57 Ru17 Ru15 137.6(2) . . ?
C50 Ru17 Ru15 42.4(2) . . ?
Ru18 Ru17 Ru15 91.54(3) . . ?
C52 Ru17 Ru16 178.0(3) . . ?
C51 Ru17 Ru16 85.0(3) . . ?
C41 Ru17 Ru16 44.0(2) . . ?
C57 Ru17 Ru16 93.0(2) . . ?
C50 Ru17 Ru16 89.7(2) . . ?
Ru18 Ru17 Ru16 60.17(2) . . ?
Ru15 Ru17 Ru16 59.59(2) . . ?
C52 Ru17 Ru13 92.2(3) . . ?
C51 Ru17 Ru13 170.1(3) . . ?
C41 Ru17 Ru13 43.3(2) . . ?
C57 Ru17 Ru13 90.6(2) . . ?
C50 Ru17 Ru13 86.7(2) . . ?
Ru18 Ru17 Ru13 59.90(2) . . ?
Ru15 Ru17 Ru13 59.05(2) . . ?
Ru16 Ru17 Ru13 87.26(3) . . ?
C56 Ru18 C55 87.9(4) . . ?
C56 Ru18 C41 133.0(3) . . ?
C55 Ru18 C41 134.4(3) . . ?
C56 Ru18 C57 102.2(4) . . ?
C55 Ru18 C57 95.1(4) . . ?
C41 Ru18 C57 94.3(3) . . ?
C56 Ru18 Ru17 132.7(3) . . ?
C55 Ru18 Ru17 124.8(3) . . ?
C41 Ru18 Ru17 46.2(2) . . ?
C57 Ru18 Ru17 48.1(2) . . ?
C56 Ru18 Ru13 89.9(3) . . ?
C55 Ru18 Ru13 170.7(3) . . ?
C41 Ru18 Ru13 44.8(2) . . ?
C57 Ru18 Ru13 94.2(2) . . ?
Ru17 Ru18 Ru13 62.61(2) . . ?
C56 Ru18 Ru16 161.6(3) . . ?
C55 Ru18 Ru16 89.5(3) . . ?
C41 Ru18 Ru16 45.1(2) . . ?
C57 Ru18 Ru16 96.1(2) . . ?
Ru17 Ru18 Ru16 62.21(2) . . ?
Ru13 Ru18 Ru16 89.80(3) . . ?
C56 Ru18 Ru14 107.6(3) . . ?
C55 Ru18 Ru14 114.8(3) . . ?
C41 Ru18 Ru14 43.6(2) . . ?
C57 Ru18 Ru14 137.9(2) . . ?
Ru17 Ru18 Ru14 89.78(3) . . ?
Ru13 Ru18 Ru14 57.45(2) . . ?
Ru16 Ru18 Ru14 57.50(2) . . ?
Ru15 C41 Ru18 176.7(4) . . ?
Ru15 C41 Ru17 88.9(3) . . ?
Ru18 C41 Ru17 87.8(3) . . ?
Ru15 C41 Ru13 89.6(3) . . ?
Ru18 C41 Ru13 90.5(3) . . ?
Ru17 C41 Ru13 93.5(3) . . ?
Ru15 C41 Ru16 89.9(3) . . ?
Ru18 C41 Ru16 90.3(3) . . ?
Ru17 C41 Ru16 92.5(3) . . ?
Ru13 C41 Ru16 173.9(4) . . ?
Ru15 C41 Ru14 89.6(3) . . ?
Ru18 C41 Ru14 93.7(3) . . ?
Ru17 C41 Ru14 178.5(5) . . ?
Ru13 C41 Ru14 87.1(3) . . ?
Ru16 C41 Ru14 86.9(3) . . ?
O42 C42 Ru13 176.5(8) . . ?
O43 C43 Ru13 177.4(8) . . ?
O44 C44 Ru13 143.0(7) . . ?
O44 C44 Ru14 132.5(6) . . ?
Ru13 C44 Ru14 84.6(3) . . ?
O45 C45 Ru14 176.0(8) . . ?
O46 C46 Ru14 177.9(7) . . ?
O47 C47 Ru16 141.0(7) . . ?
O47 C47 Ru14 133.7(7) . . ?
Ru16 C47 Ru14 85.3(3) . . ?
O48 C48 Ru15 176.9(9) . . ?
O49 C49 Ru15 177.5(9) . . ?
O50 C50 Ru15 153.5(8) . . ?
O50 C50 Ru17 126.6(7) . . ?
Ru15 C50 Ru17 79.8(3) . . ?
O51 C51 Ru17 177.9(8) . . ?
O52 C52 Ru17 176.4(8) . . ?
O53 C53 Ru16 176.4(8) . . ?
O54 C54 Ru16 177.5(9) . . ?
O55 C55 Ru18 177.1(8) . . ?
O56 C56 Ru18 177.7(9) . . ?
O57 C57 Ru18 138.0(7) . . ?
O57 C57 Ru17 136.2(7) . . ?
Ru18 C57 Ru17 85.7(3) . . ?
C101 N1 C107 109.9(7) . . ?
C101 N1 C105 105.8(6) . . ?
C107 N1 C105 111.1(7) . . ?
C101 N1 C103 112.0(7) . . ?
C107 N1 C103 106.9(6) . . ?
C105 N1 C103 111.1(6) . . ?
N1 C101 C102 115.6(7) . . ?
N1 C101 H10A 108.4 . . ?
C102 C101 H10A 108.4 . . ?
N1 C101 H10B 108.4 . . ?
C102 C101 H10B 108.4 . . ?
H10A C101 H10B 107.4 . . ?
C101 C102 H10C 109.5 . . ?
C101 C102 H10D 109.5 . . ?
H10C C102 H10D 109.5 . . ?
C101 C102 H10E 109.5 . . ?
H10C C102 H10E 109.5 . . ?
H10D C102 H10E 109.5 . . ?
N1 C103 C104 115.0(7) . . ?
N1 C103 H10F 108.5 . . ?
C104 C103 H10F 108.5 . . ?
N1 C103 H10G 108.5 . . ?
C104 C103 H10G 108.5 . . ?
H10F C103 H10G 107.5 . . ?
C103 C104 H10H 109.5 . . ?
C103 C104 H10I 109.5 . . ?
H10H C104 H10I 109.5 . . ?
C103 C104 H10J 109.5 . . ?
H10H C104 H10J 109.5 . . ?
H10I C104 H10J 109.5 . . ?
N1 C105 C106 114.2(8) . . ?
N1 C105 H10K 108.7 . . ?
C106 C105 H10K 108.7 . . ?
N1 C105 H10L 108.7 . . ?
C106 C105 H10L 108.7 . . ?
H10K C105 H10L 107.6 . . ?
C105 C106 H10M 109.5 . . ?
C105 C106 H10N 109.5 . . ?
H10M C106 H10N 109.5 . . ?
C105 C106 H10O 109.5 . . ?
H10M C106 H10O 109.5 . . ?
H10N C106 H10O 109.5 . . ?
N1 C107 C108 116.5(8) . . ?
N1 C107 H10P 108.2 . . ?
C108 C107 H10P 108.2 . . ?
N1 C107 H10Q 108.2 . . ?
C108 C107 H10Q 108.2 . . ?
H10P C107 H10Q 107.3 . . ?
C107 C108 H10R 109.5 . . ?
C107 C108 H10S 109.5 . . ?
H10R C108 H10S 109.5 . . ?
C107 C108 H10T 109.5 . . ?
H10R C108 H10T 109.5 . . ?
H10S C108 H10T 109.5 . . ?
C201 N2 C205 106.3(8) . . ?
C201 N2 C207 112.7(8) . . ?
C205 N2 C207 112.6(9) . . ?
C201 N2 C203 110.8(8) . . ?
C205 N2 C203 108.7(8) . . ?
C207 N2 C203 105.8(7) . . ?
N2 C201 C202 113.8(9) . . ?
N2 C201 H20A 108.8 . . ?
C202 C201 H20A 108.8 . . ?
N2 C201 H20B 108.8 . . ?
C202 C201 H20B 108.8 . . ?
H20A C201 H20B 107.7 . . ?
C201 C202 H20C 109.5 . . ?
C201 C202 H20D 109.5 . . ?
H20C C202 H20D 109.5 . . ?
C201 C202 H20E 109.5 . . ?
H20C C202 H20E 109.5 . . ?
H20D C202 H20E 109.5 . . ?
C204 C203 N2 115.4(8) . . ?
C204 C203 H20F 108.4 . . ?
N2 C203 H20F 108.4 . . ?
C204 C203 H20G 108.4 . . ?
N2 C203 H20G 108.4 . . ?
H20F C203 H20G 107.5 . . ?
C203 C204 H20H 109.5 . . ?
C203 C204 H20I 109.5 . . ?
H20H C204 H20I 109.5 . . ?
C203 C204 H20J 109.5 . . ?
H20H C204 H20J 109.5 . . ?
H20I C204 H20J 109.5 . . ?
N2 C205 C206 116.8(11) . . ?
N2 C205 H20K 108.1 . . ?
C206 C205 H20K 108.1 . . ?
N2 C205 H20L 108.1 . . ?
C206 C205 H20L 108.1 . . ?
H20K C205 H20L 107.3 . . ?
C205 C206 H20M 109.5 . . ?
C205 C206 H20N 109.5 . . ?
H20M C206 H20N 109.5 . . ?
C205 C206 H20O 109.5 . . ?
H20M C206 H20O 109.5 . . ?
H20N C206 H20O 109.5 . . ?
N2 C207 C208 113.4(9) . . ?
N2 C207 H20P 108.9 . . ?
C208 C207 H20P 108.9 . . ?
N2 C207 H20Q 108.9 . . ?
C208 C207 H20Q 108.9 . . ?
H20P C207 H20Q 107.7 . . ?
C207 C208 H20R 109.5 . . ?
C207 C208 H20S 109.5 . . ?
H20R C208 H20S 109.5 . . ?
C207 C208 H20T 109.5 . . ?
H20R C208 H20T 109.5 . . ?
H20S C208 H20T 109.5 . . ?
C301 N3 C305 105.2(8) . . ?
C301 N3 C303 112.1(7) . . ?
C305 N3 C303 111.0(7) . . ?
C301 N3 C307 112.0(8) . . ?
C305 N3 C307 110.0(8) . . ?
C303 N3 C307 106.7(7) . . ?
N3 C301 C302 113.3(10) . . ?
N3 C301 H30A 108.9 . . ?
C302 C301 H30A 108.9 . . ?
N3 C301 H30B 108.9 . . ?
C302 C301 H30B 108.9 . . ?
H30A C301 H30B 107.7 . . ?
C301 C302 H30C 109.5 . . ?
C301 C302 H30D 109.5 . . ?
H30C C302 H30D 109.5 . . ?
C301 C302 H30E 109.5 . . ?
H30C C302 H30E 109.5 . . ?
H30D C302 H30E 109.5 . . ?
N3 C303 C304 116.6(8) . . ?
N3 C303 H30F 108.1 . . ?
C304 C303 H30F 108.1 . . ?
N3 C303 H30G 108.1 . . ?
C304 C303 H30G 108.1 . . ?
H30F C303 H30G 107.3 . . ?
C303 C304 H30H 109.5 . . ?
C303 C304 H30I 109.5 . . ?
H30H C304 H30I 109.5 . . ?
C303 C304 H30J 109.5 . . ?
H30H C304 H30J 109.5 . . ?
H30I C304 H30J 109.5 . . ?
N3 C305 C306 115.4(11) . . ?
N3 C305 H30K 108.4 . . ?
C306 C305 H30K 108.4 . . ?
N3 C305 H30L 108.4 . . ?
C306 C305 H30L 108.4 . . ?
H30K C305 H30L 107.5 . . ?
C305 C306 H30M 109.5 . . ?
C305 C306 H30N 109.5 . . ?
H30M C306 H30N 109.5 . . ?
C305 C306 H30O 109.5 . . ?
H30M C306 H30O 109.5 . . ?
H30N C306 H30O 109.5 . . ?
N3 C307 C308 116.5(8) . . ?
N3 C307 H30P 108.2 . . ?
C308 C307 H30P 108.2 . . ?
N3 C307 H30Q 108.2 . . ?
C308 C307 H30Q 108.2 . . ?
H30P C307 H30Q 107.3 . . ?
C307 C308 H30R 109.5 . . ?
C307 C308 H30S 109.5 . . ?
H30R C308 H30S 109.5 . . ?
C307 C308 H30T 109.5 . . ?
H30R C308 H30T 109.5 . . ?
H30S C308 H30T 109.5 . . ?
C401 N4 C403 111.2(8) . . ?
C401 N4 C405 106.9(7) . . ?
C403 N4 C405 110.8(8) . . ?
C401 N4 C407 112.0(7) . . ?
C403 N4 C407 106.4(7) . . ?
C405 N4 C407 109.6(7) . . ?
N4 C401 C402 113.8(8) . . ?
N4 C401 H40A 108.8 . . ?
C402 C401 H40A 108.8 . . ?
N4 C401 H40B 108.8 . . ?
C402 C401 H40B 108.8 . . ?
H40A C401 H40B 107.7 . . ?
C401 C402 H40C 109.5 . . ?
C401 C402 H40D 109.5 . . ?
H40C C402 H40D 109.5 . . ?
C401 C402 H40E 109.5 . . ?
H40C C402 H40E 109.5 . . ?
H40D C402 H40E 109.5 . . ?
N4 C403 C404 113.4(9) . . ?
N4 C403 H40F 108.9 . . ?
C404 C403 H40F 108.9 . . ?
N4 C403 H40G 108.9 . . ?
C404 C403 H40G 108.9 . . ?
H40F C403 H40G 107.7 . . ?
C403 C404 H40H 109.5 . . ?
C403 C404 H40I 109.5 . . ?
H40H C404 H40I 109.5 . . ?
C403 C404 H40J 109.5 . . ?
H40H C404 H40J 109.5 . . ?
H40I C404 H40J 109.5 . . ?
N4 C405 C406 113.9(8) . . ?
N4 C405 H40K 108.8 . . ?
C406 C405 H40K 108.8 . . ?
N4 C405 H40L 108.8 . . ?
C406 C405 H40L 108.8 . . ?
H40K C405 H40L 107.7 . . ?
C405 C406 H40M 109.5 . . ?
C405 C406 H40N 109.5 . . ?
H40M C406 H40N 109.5 . . ?
C405 C406 H40O 109.5 . . ?
H40M C406 H40O 109.5 . . ?
H40N C406 H40O 109.5 . . ?
N4 C407 C408 113.1(8) . . ?
N4 C407 H40P 109.0 . . ?
C408 C407 H40P 109.0 . . ?
N4 C407 H40Q 109.0 . . ?
C408 C407 H40Q 109.0 . . ?
H40P C407 H40Q 107.8 . . ?
C407 C408 H40R 109.5 . . ?
C407 C408 H40S 109.5 . . ?
H40R C408 H40S 109.5 . . ?
C407 C408 H40T 109.5 . . ?
H40R C408 H40T 109.5 . . ?
H40S C408 H40T 109.5 . . ?
C501 N5 C507 113.2(8) . . ?
C501 N5 C503 113.0(8) . . ?
C507 N5 C503 105.1(7) . . ?
C501 N5 C505 106.7(7) . . ?
C507 N5 C505 109.2(8) . . ?
C503 N5 C505 109.7(8) . . ?
N5 C501 C502 114.4(8) . . ?
N5 C501 H50A 108.6 . . ?
C502 C501 H50A 108.6 . . ?
N5 C501 H50B 108.6 . . ?
C502 C501 H50B 108.6 . . ?
H50A C501 H50B 107.6 . . ?
C501 C502 H50C 109.5 . . ?
C501 C502 H50D 109.5 . . ?
H50C C502 H50D 109.5 . . ?
C501 C502 H50E 109.5 . . ?
H50C C502 H50E 109.5 . . ?
H50D C502 H50E 109.5 . . ?
C504 C503 N5 116.6(8) . . ?
C504 C503 H50F 108.1 . . ?
N5 C503 H50F 108.1 . . ?
C504 C503 H50G 108.1 . . ?
N5 C503 H50G 108.1 . . ?
H50F C503 H50G 107.3 . . ?
C503 C504 H50H 109.5 . . ?
C503 C504 H50I 109.5 . . ?
H50H C504 H50I 109.5 . . ?
C503 C504 H50J 109.5 . . ?
H50H C504 H50J 109.5 . . ?
H50I C504 H50J 109.5 . . ?
C506 C505 N5 116.0(8) . . ?
C506 C505 H50K 108.3 . . ?
N5 C505 H50K 108.3 . . ?
C506 C505 H50L 108.3 . . ?
N5 C505 H50L 108.3 . . ?
H50K C505 H50L 107.4 . . ?
C505 C506 H50M 109.5 . . ?
C505 C506 H50N 109.5 . . ?
H50M C506 H50N 109.5 . . ?
C505 C506 H50O 109.5 . . ?
H50M C506 H50O 109.5 . . ?
H50N C506 H50O 109.5 . . ?
N5 C507 C508 114.0(9) . . ?
N5 C507 H50P 108.8 . . ?
C508 C507 H50P 108.8 . . ?
N5 C507 H50Q 108.8 . . ?
C508 C507 H50Q 108.8 . . ?
H50P C507 H50Q 107.6 . . ?
C507 C508 H50R 109.5 . . ?
C507 C508 H50S 109.5 . . ?
H50R C508 H50S 109.5 . . ?
C507 C508 H50T 109.5 . . ?
H50R C508 H50T 109.5 . . ?
H50S C508 H50T 109.5 . . ?
C603 N6 C607 114.6(10) . . ?
C617 N6 C615 123.1(13) . . ?
C617 N6 C611 117.3(12) . . ?
C615 N6 C611 109.2(10) . . ?
C603 N6 C605 118.9(12) . . ?
C607 N6 C605 109.8(10) . . ?
C617 N6 C613 105.2(11) . . ?
C615 N6 C613 98.6(11) . . ?
C611 N6 C613 98.0(12) . . ?
C603 N6 C601 108.3(12) . . ?
C607 N6 C601 103.7(10) . . ?
C605 N6 C601 99.4(8) . . ?
C602 C601 N6 117.1(11) . . ?
C602 C601 H60A 108.0 . . ?
N6 C601 H60A 108.0 . . ?
C602 C601 H60B 108.0 . . ?
N6 C601 H60B 108.0 . . ?
H60A C601 H60B 107.3 . . ?
C601 C602 H60C 109.5 . . ?
C601 C602 H60D 109.5 . . ?
H60C C602 H60D 109.5 . . ?
C601 C602 H60E 109.5 . . ?
H60C C602 H60E 109.5 . . ?
H60D C602 H60E 109.5 . . ?
N6 C603 C604 117.7(16) . . ?
N6 C603 H60F 107.9 . . ?
C604 C603 H60F 107.9 . . ?
N6 C603 H60G 107.9 . . ?
C604 C603 H60G 107.9 . . ?
H60F C603 H60G 107.2 . . ?
C603 C604 H60H 109.5 . . ?
C603 C604 H60I 109.5 . . ?
H60H C604 H60I 109.5 . . ?
C603 C604 H60J 109.5 . . ?
H60H C604 H60J 109.5 . . ?
H60I C604 H60J 109.5 . . ?
C606 C605 N6 111.4(11) . . ?
C606 C605 H60K 109.3 . . ?
N6 C605 H60K 109.3 . . ?
C606 C605 H60L 109.3 . . ?
N6 C605 H60L 109.3 . . ?
H60K C605 H60L 108.0 . . ?
C605 C606 H60M 109.5 . . ?
C605 C606 H60N 109.5 . . ?
H60M C606 H60N 109.5 . . ?
C605 C606 H60O 109.5 . . ?
H60M C606 H60O 109.5 . . ?
H60N C606 H60O 109.5 . . ?
N6 C607 C608 118.8(13) . . ?
N6 C607 H60P 107.6 . . ?
C608 C607 H60P 107.6 . . ?
N6 C607 H60Q 107.6 . . ?
C608 C607 H60Q 107.6 . . ?
H60P C607 H60Q 107.0 . . ?
C607 C608 H60R 109.5 . . ?
C607 C608 H60S 109.5 . . ?
H60R C608 H60S 109.5 . . ?
C607 C608 H60T 109.5 . . ?
H60R C608 H60T 109.5 . . ?
H60S C608 H60T 109.5 . . ?
N6 C611 C612 124.4(14) . . ?
N6 C611 H61A 106.2 . . ?
C612 C611 H61A 106.2 . . ?
N6 C611 H61B 106.2 . . ?
C612 C611 H61B 106.2 . . ?
H61A C611 H61B 106.4 . . ?
C611 C612 H61C 109.5 . . ?
C611 C612 H61D 109.5 . . ?
H61C C612 H61D 109.5 . . ?
C611 C612 H61E 109.5 . . ?
H61C C612 H61E 109.5 . . ?
H61D C612 H61E 109.5 . . ?
C614 C613 N6 119.8(17) . . ?
C614 C613 H61F 107.4 . . ?
N6 C613 H61F 107.4 . . ?
C614 C613 H61G 107.4 . . ?
N6 C613 H61G 107.4 . . ?
H61F C613 H61G 106.9 . . ?
C613 C614 H61H 109.5 . . ?
C613 C614 H61I 109.5 . . ?
H61H C614 H61I 109.5 . . ?
C613 C614 H61J 109.5 . . ?
H61H C614 H61J 109.5 . . ?
H61I C614 H61J 109.5 . . ?
N6 C615 C616 113.9(13) . . ?
N6 C615 H61K 108.8 . . ?
C616 C615 H61K 108.8 . . ?
N6 C615 H61L 108.8 . . ?
C616 C615 H61L 108.8 . . ?
H61K C615 H61L 107.7 . . ?
C615 C616 H61M 109.5 . . ?
C615 C616 H61N 109.5 . . ?
H61M C616 H61N 109.5 . . ?
C615 C616 H61O 109.5 . . ?
H61M C616 H61O 109.5 . . ?
H61N C616 H61O 109.5 . . ?
N6 C617 C618 105.3(15) . . ?
N6 C617 H61P 110.7 . . ?
C618 C617 H61P 110.7 . . ?
N6 C617 H61Q 110.7 . . ?
C618 C617 H61Q 110.7 . . ?
H61P C617 H61Q 108.8 . . ?
C617 C618 H61R 109.5 . . ?
C617 C618 H61S 109.5 . . ?
H61R C618 H61S 109.5 . . ?
C617 C618 H61T 109.5 . . ?
H61R C618 H61T 109.5 . . ?
H61S C618 H61T 109.5 . . ?
Cl2 C701 Cl1 111.7(5) . . ?
Cl2 C701 H70A 109.3 . . ?
Cl1 C701 H70A 109.3 . . ?
Cl2 C701 H70B 109.3 . . ?
Cl1 C701 H70B 109.3 . . ?
H70A C701 H70B 107.9 . . ?
Cl4 C711 Cl3 112.2(5) . . ?
Cl4 C711 H71A 109.2 . . ?
Cl3 C711 H71A 109.2 . . ?
Cl4 C711 H71B 109.2 . . ?
Cl3 C711 H71B 109.2 . . ?
H71A C711 H71B 107.9 . . ?
Cl6 C721 Cl5 132.8(13) . . ?
Cl6 C721 H72A 104.0 . . ?
Cl5 C721 H72A 104.0 . . ?
Cl6 C721 H72B 104.0 . . ?
Cl5 C721 H72B 104.0 . . ?
H72A C721 H72B 105.5 . . ?
Cl8 C731 Cl7 89.8(10) . . ?
Cl8 C731 H73A 113.7 . . ?
Cl7 C731 H73A 113.7 . . ?
Cl8 C731 H73B 113.7 . . ?
Cl7 C731 H73B 113.7 . . ?
H73A C731 H73B 110.9 . . ?

loop_
_geom_bond_atom_site_label_1
_geom_bond_atom_site_label_2
_geom_bond_distance
_geom_bond_site_symmetry_2
_geom_bond_publ_flag
Ru1 C3 1.853(10) . ?
Ru1 C2 1.874(9) . ?
Ru1 C1 2.026(8) . ?
Ru1 C4 2.067(8) . ?
Ru1 Ru2 2.8149(10) . ?
Ru1 Ru5 2.8976(10) . ?
Ru1 Ru3 2.9225(10) . ?
Ru1 Ru4 3.0151(10) . ?
Ru2 C5 1.865(10) . ?
Ru2 C6 1.885(9) . ?
Ru2 C1 2.046(8) . ?
Ru2 C4 2.054(9) . ?
Ru2 Ru6 2.9083(10) . ?
Ru2 Ru5 2.9245(9) . ?
Ru2 Ru3 2.9551(10) . ?
Ru3 C7 1.876(11) . ?
Ru3 C12 1.882(10) . ?
Ru3 C1 2.039(8) . ?
Ru3 C8 2.047(9) . ?
Ru3 Ru4 2.8407(10) . ?
Ru3 Ru6 2.8904(11) . ?
Ru4 C10 1.879(10) . ?
Ru4 C16 1.883(9) . ?
Ru4 C1 2.056(8) . ?
Ru4 C8 2.162(9) . ?
Ru4 C9 2.388(10) . ?
Ru4 Ru6 2.8283(10) . ?
Ru4 Ru5 2.8652(10) . ?
Ru5 C17 1.878(10) . ?
Ru5 C11 1.882(9) . ?
Ru5 C9 1.962(10) . ?
Ru5 C1 2.055(8) . ?
Ru5 Ru6 2.8510(10) . ?
Ru6 C13 1.900(10) . ?
Ru6 C15 1.903(11) . ?
Ru6 C14 1.918(10) . ?
Ru6 C1 2.054(8) . ?
C2 O2 1.146(11) . ?
C3 O3 1.154(11) . ?
C4 O4 1.173(10) . ?
C5 O5 1.156(11) . ?
C6 O6 1.146(11) . ?
C7 O7 1.157(12) . ?
C8 O8 1.132(11) . ?
C9 O9 1.168(11) . ?
C10 O10 1.159(11) . ?
C11 O11 1.153(11) . ?
C12 O12 1.149(12) . ?
C13 O13 1.156(13) . ?
C14 O14 1.129(11) . ?
C15 O15 1.142(12) . ?
C16 O16 1.145(11) . ?
C17 O17 1.144(12) . ?
Ru7 C22 1.844(12) . ?
Ru7 C23 1.877(10) . ?
Ru7 C21 2.036(8) . ?
Ru7 C24 2.044(10) . ?
Ru7 Ru8 2.8207(12) . ?
Ru7 Ru10 2.8908(10) . ?
Ru7 Ru9 2.9417(10) . ?
Ru7 Ru11 2.9470(10) . ?
Ru8 C26 1.836(17) . ?
Ru8 C25 1.843(12) . ?
Ru8 C21 2.041(8) . ?
Ru8 C24 2.069(12) . ?
Ru8 Ru9 2.9091(10) . ?
Ru8 Ru11 2.9104(10) . ?
Ru8 Ru12 3.0166(10) . ?
Ru9 C27 1.886(10) . ?
Ru9 C37 1.890(11) . ?
Ru9 C35 2.011(9) . ?
Ru9 C21 2.038(8) . ?
Ru9 Ru12 2.8294(10) . ?
Ru9 Ru10 2.8503(9) . ?
Ru10 C29 1.895(9) . ?
Ru10 C28 1.911(9) . ?
Ru10 C30 1.930(10) . ?
Ru10 C21 2.047(8) . ?
Ru10 Ru12 2.8535(9) . ?
Ru10 Ru11 2.8767(10) . ?
Ru11 C33 1.873(10) . ?
Ru11 C31 1.880(9) . ?
Ru11 C32 2.002(9) . ?
Ru11 C21 2.035(8) . ?
Ru11 Ru12 2.8394(9) . ?
Ru12 C34 1.897(10) . ?
Ru12 C36 1.907(10) . ?
Ru12 C21 2.068(8) . ?
Ru12 C32 2.243(9) . ?
Ru12 C35 2.252(9) . ?
C22 O22 1.174(15) . ?
C23 O23 1.148(12) . ?
C24 O24 1.184(12) . ?
C25 O25 1.155(14) . ?
C26 O26 1.178(18) . ?
C27 O27 1.153(11) . ?
C28 O28 1.138(11) . ?
C29 O29 1.141(10) . ?
C30 O30 1.142(11) . ?
C31 O31 1.151(11) . ?
C32 O32 1.151(10) . ?
C33 O33 1.154(11) . ?
C34 O34 1.142(11) . ?
C35 O35 1.151(10) . ?
C36 O36 1.143(11) . ?
C37 O37 1.144(12) . ?
Ru13 C43 1.872(9) . ?
Ru13 C42 1.876(9) . ?
Ru13 C44 1.995(9) . ?
Ru13 C41 2.044(8) . ?
Ru13 Ru14 2.8345(9) . ?
Ru13 Ru15 2.8755(9) . ?
Ru13 Ru18 2.8990(10) . ?
Ru13 Ru17 2.9753(10) . ?
Ru14 C45 1.870(9) . ?
Ru14 C46 1.882(10) . ?
Ru14 C41 2.071(8) . ?
Ru14 C47 2.173(9) . ?
Ru14 C44 2.211(8) . ?
Ru14 Ru16 2.8386(9) . ?
Ru14 Ru15 2.8949(9) . ?
Ru14 Ru18 2.9963(9) . ?
Ru15 C48 1.888(10) . ?
Ru15 C49 1.894(9) . ?
Ru15 C50 1.956(10) . ?
Ru15 C41 2.036(8) . ?
Ru15 Ru17 2.8557(10) . ?
Ru15 Ru16 2.8913(10) . ?
Ru16 C53 1.878(9) . ?
Ru16 C54 1.886(10) . ?
Ru16 C47 2.015(9) . ?
Ru16 C41 2.057(8) . ?
Ru16 Ru18 2.9030(9) . ?
Ru16 Ru17 2.9602(10) . ?
Ru17 C52 1.884(11) . ?
Ru17 C51 1.887(9) . ?
Ru17 C41 2.040(8) . ?
Ru17 C57 2.111(8) . ?
Ru17 C50 2.457(10) . ?
Ru17 Ru18 2.8259(9) . ?
Ru18 C56 1.862(10) . ?
Ru18 C55 1.887(9) . ?
Ru18 C41 2.037(8) . ?
Ru18 C57 2.043(8) . ?
C42 O42 1.147(11) . ?
C43 O43 1.143(11) . ?
C44 O44 1.164(10) . ?
C45 O45 1.158(11) . ?
C46 O46 1.154(11) . ?
C47 O47 1.165(11) . ?
C48 O48 1.140(12) . ?
C49 O49 1.148(11) . ?
C50 O50 1.158(11) . ?
C51 O51 1.142(11) . ?
C52 O52 1.151(12) . ?
C53 O53 1.146(10) . ?
C54 O54 1.148(12) . ?
C55 O55 1.128(11) . ?
C56 O56 1.163(11) . ?
C57 O57 1.166(10) . ?
N1 C101 1.503(10) . ?
N1 C107 1.507(10) . ?
N1 C105 1.514(10) . ?
N1 C103 1.516(10) . ?
C101 C102 1.517(11) . ?
C101 H10A 0.9900 . ?
C101 H10B 0.9900 . ?
C102 H10C 0.9800 . ?
C102 H10D 0.9800 . ?
C102 H10E 0.9800 . ?
C103 C104 1.526(11) . ?
C103 H10F 0.9900 . ?
C103 H10G 0.9900 . ?
C104 H10H 0.9800 . ?
C104 H10I 0.9800 . ?
C104 H10J 0.9800 . ?
C105 C106 1.525(11) . ?
C105 H10K 0.9900 . ?
C105 H10L 0.9900 . ?
C106 H10M 0.9800 . ?
C106 H10N 0.9800 . ?
C106 H10O 0.9800 . ?
C107 C108 1.518(12) . ?
C107 H10P 0.9900 . ?
C107 H10Q 0.9900 . ?
C108 H10R 0.9800 . ?
C108 H10S 0.9800 . ?
C108 H10T 0.9800 . ?
N2 C201 1.489(11) . ?
N2 C205 1.498(12) . ?
N2 C207 1.498(11) . ?
N2 C203 1.521(10) . ?
C201 C202 1.536(13) . ?
C201 H20A 0.9900 . ?
C201 H20B 0.9900 . ?
C202 H20C 0.9800 . ?
C202 H20D 0.9800 . ?
C202 H20E 0.9800 . ?
C203 C204 1.505(11) . ?
C203 H20F 0.9900 . ?
C203 H20G 0.9900 . ?
C204 H20H 0.9800 . ?
C204 H20I 0.9800 . ?
C204 H20J 0.9800 . ?
C205 C206 1.520(14) . ?
C205 H20K 0.9900 . ?
C205 H20L 0.9900 . ?
C206 H20M 0.9800 . ?
C206 H20N 0.9800 . ?
C206 H20O 0.9800 . ?
C207 C208 1.532(12) . ?
C207 H20P 0.9900 . ?
C207 H20Q 0.9900 . ?
C208 H20R 0.9800 . ?
C208 H20S 0.9800 . ?
C208 H20T 0.9800 . ?
N3 C301 1.495(10) . ?
N3 C305 1.499(11) . ?
N3 C303 1.499(10) . ?
N3 C307 1.510(10) . ?
C301 C302 1.509(14) . ?
C301 H30A 0.9900 . ?
C301 H30B 0.9900 . ?
C302 H30C 0.9800 . ?
C302 H30D 0.9800 . ?
C302 H30E 0.9800 . ?
C303 C304 1.522(12) . ?
C303 H30F 0.9900 . ?
C303 H30G 0.9900 . ?
C304 H30H 0.9800 . ?
C304 H30I 0.9800 . ?
C304 H30J 0.9800 . ?
C305 C306 1.528(14) . ?
C305 H30K 0.9900 . ?
C305 H30L 0.9900 . ?
C306 H30M 0.9800 . ?
C306 H30N 0.9800 . ?
C306 H30O 0.9800 . ?
C307 C308 1.515(12) . ?
C307 H30P 0.9900 . ?
C307 H30Q 0.9900 . ?
C308 H30R 0.9800 . ?
C308 H30S 0.9800 . ?
C308 H30T 0.9800 . ?
N4 C401 1.489(11) . ?
N4 C403 1.499(11) . ?
N4 C405 1.503(11) . ?
N4 C407 1.510(10) . ?
C401 C402 1.556(13) . ?
C401 H40A 0.9900 . ?
C401 H40B 0.9900 . ?
C402 H40C 0.9800 . ?
C402 H40D 0.9800 . ?
C402 H40E 0.9800 . ?
C403 C404 1.544(13) . ?
C403 H40F 0.9900 . ?
C403 H40G 0.9900 . ?
C404 H40H 0.9800 . ?
C404 H40I 0.9800 . ?
C404 H40J 0.9800 . ?
C405 C406 1.527(12) . ?
C405 H40K 0.9900 . ?
C405 H40L 0.9900 . ?
C406 H40M 0.9800 . ?
C406 H40N 0.9800 . ?
C406 H40O 0.9800 . ?
C407 C408 1.535(12) . ?
C407 H40P 0.9900 . ?
C407 H40Q 0.9900 . ?
C408 H40R 0.9800 . ?
C408 H40S 0.9800 . ?
C408 H40T 0.9800 . ?
N5 C501 1.465(11) . ?
N5 C507 1.507(11) . ?
N5 C503 1.507(10) . ?
N5 C505 1.518(11) . ?
C501 C502 1.564(12) . ?
C501 H50A 0.9900 . ?
C501 H50B 0.9900 . ?
C502 H50C 0.9800 . ?
C502 H50D 0.9800 . ?
C502 H50E 0.9800 . ?
C503 C504 1.501(12) . ?
C503 H50F 0.9900 . ?
C503 H50G 0.9900 . ?
C504 H50H 0.9800 . ?
C504 H50I 0.9800 . ?
C504 H50J 0.9800 . ?
C505 C506 1.503(12) . ?
C505 H50K 0.9900 . ?
C505 H50L 0.9900 . ?
C506 H50M 0.9800 . ?
C506 H50N 0.9800 . ?
C506 H50O 0.9800 . ?
C507 C508 1.533(13) . ?
C507 H50P 0.9900 . ?
C507 H50Q 0.9900 . ?
C508 H50R 0.9800 . ?
C508 H50S 0.9800 . ?
C508 H50T 0.9800 . ?
N6 C617 1.424(13) . ?
N6 C603 1.433(13) . ?
N6 C607 1.483(12) . ?
N6 C615 1.509(12) . ?
N6 C611 1.516(12) . ?
N6 C605 1.527(12) . ?
N6 C613 1.559(13) . ?
N6 C601 1.583(12) . ?
C601 C602 1.524(13) . ?
C601 H60A 0.9900 . ?
C601 H60B 0.9900 . ?
C602 H60C 0.9800 . ?
C602 H60D 0.9800 . ?
C602 H60E 0.9800 . ?
C603 C604 1.536(14) . ?
C603 H60F 0.9900 . ?
C603 H60G 0.9900 . ?
C604 H60H 0.9800 . ?
C604 H60I 0.9800 . ?
C604 H60J 0.9800 . ?
C605 C606 1.518(13) . ?
C605 H60K 0.9900 . ?
C605 H60L 0.9900 . ?
C606 H60M 0.9800 . ?
C606 H60N 0.9800 . ?
C606 H60O 0.9800 . ?
C607 C608 1.531(14) . ?
C607 H60P 0.9900 . ?
C607 H60Q 0.9900 . ?
C608 H60R 0.9800 . ?
C608 H60S 0.9800 . ?
C608 H60T 0.9800 . ?
C611 C612 1.528(14) . ?
C611 H61A 0.9900 . ?
C611 H61B 0.9900 . ?
C612 H61C 0.9800 . ?
C612 H61D 0.9800 . ?
C612 H61E 0.9800 . ?
C613 C614 1.521(14) . ?
C613 H61F 0.9900 . ?
C613 H61G 0.9900 . ?
C614 H61H 0.9800 . ?
C614 H61I 0.9800 . ?
C614 H61J 0.9800 . ?
C615 C616 1.522(14) . ?
C615 H61K 0.9900 . ?
C615 H61L 0.9900 . ?
C616 H61M 0.9800 . ?
C616 H61N 0.9800 . ?
C616 H61O 0.9800 . ?
C617 C618 1.531(14) . ?
C617 H61P 0.9900 . ?
C617 H61Q 0.9900 . ?
C618 H61R 0.9800 . ?
C618 H61S 0.9800 . ?
C618 H61T 0.9800 . ?
C701 Cl2 1.753(9) . ?
C701 Cl1 1.770(9) . ?
C701 H70A 0.9900 . ?
C701 H70B 0.9900 . ?
C711 Cl4 1.751(9) . ?
C711 Cl3 1.764(9) . ?
C711 H71A 0.9900 . ?
C711 H71B 0.9900 . ?
C721 Cl6 1.660(15) . ?
C721 Cl5 1.677(15) . ?
C721 H72A 0.9900 . ?
C721 H72B 0.9900 . ?
C731 Cl8 1.762(17) . ?
C731 Cl7 1.843(17) . ?
C731 H73A 0.9900 . ?
C731 H73B 0.9900 . ?
